data_4347655
loop_
_publ_author_name
'Tsuchiya, Mizuho'
'Sakamoto, Ryota'
'Shimada, Masaki'
'Yamanoi, Yoshinori'
'Hattori, Yohei'
'Sugimoto, Kunihisa'
'Nishibori, Eiji'
'Nishihara, Hiroshi'

_publ_section_title
;
 Bis(dipyrrinato)zinc(II) Complexes: Emission in the Solid State.
;
_journal_issue 12
_journal_name_full 'Inorganic chemistry'
_journal_page_first 5732
_journal_page_last 5734
_journal_paper_doi 10.1021/acs.inorgchem.6b00431
_journal_volume 55
_journal_year 2016
_chemical_formula_moiety 'C46 H54 N4 Zn'
_chemical_formula_sum 'C46 H54 N4 Zn'
_chemical_formula_weight 728.34
_space_group_IT_number 15
_space_group_name_Hall '-C 2yc'
_space_group_name_H-M_alt 'C 1 2/c 1'
_symmetry_cell_setting monoclinic
_symmetry_Int_Tables_number 15
_symmetry_space_group_name_Hall '-C 2yc'
_symmetry_space_group_name_H-M 'C 1 2/c 1'
_atom_sites_solution_hydrogens geom
_atom_sites_solution_primary direct
_atom_sites_solution_secondary difmap
_audit_creation_date 2015-07-22
_audit_creation_method 'by CrystalStructure 4.0'
_cell_angle_alpha 90.0000
_cell_angle_beta 103.158(5)
_cell_angle_gamma 90.0000
_cell_formula_units_Z 12
_cell_length_a 48.682(15)
_cell_length_b 11.495(4)
_cell_length_c 21.478(7)
_cell_measurement_reflns_used 12717
_cell_measurement_temperature 113
_cell_measurement_theta_max 24.98
_cell_measurement_theta_min 3.11
_cell_volume 11704(7)
_computing_cell_refinement CrystalClear
_computing_data_collection 'CrystalClear (Rigaku/MSC Inc., 2006)'
_computing_data_reduction CrystalClear
_computing_molecular_graphics 'CrystalStructure 4.0'
_computing_publication_material 'CrystalStructure 4.0 (Rigaku, 2010)'
_computing_structure_refinement 'SHELXL97 (Sheldrick, 2008)'
_computing_structure_solution 'SHELXS97 (Sheldrick, 2008)'
_diffrn_ambient_temperature 113
_diffrn_detector_area_resol_mean 7.111
_diffrn_measured_fraction_theta_full 0.985
_diffrn_measured_fraction_theta_max 0.985
_diffrn_measurement_device_type 'Rigaku Saturn724'
_diffrn_measurement_method \w
_diffrn_radiation_type 'Mo K\a'
_diffrn_radiation_wavelength 0.71070
_diffrn_reflns_av_R_equivalents 0.0649
_diffrn_reflns_limit_h_max 54
_diffrn_reflns_limit_h_min -57
_diffrn_reflns_limit_k_max 13
_diffrn_reflns_limit_k_min -12
_diffrn_reflns_limit_l_max 25
_diffrn_reflns_limit_l_min -25
_diffrn_reflns_number 36454
_diffrn_reflns_theta_full 24.98
_diffrn_reflns_theta_max 24.98
_diffrn_standards_number 0
_exptl_absorpt_coefficient_mu 0.667
_exptl_absorpt_correction_T_max 0.875
_exptl_absorpt_correction_T_min 0.695
_exptl_absorpt_correction_type numerical
_exptl_absorpt_process_details 'NUMABS (Rigaku, 1999)'
_exptl_crystal_colour orange
_exptl_crystal_density_diffrn 1.240
_exptl_crystal_density_method 'not measured'
_exptl_crystal_description platelet
_exptl_crystal_F_000 4656.00
_exptl_crystal_size_max 0.8
_exptl_crystal_size_mid 0.3
_exptl_crystal_size_min 0.1
_refine_diff_density_max 1.300
_refine_diff_density_min -1.030
_refine_ls_extinction_method none
_refine_ls_goodness_of_fit_ref 1.095
_refine_ls_hydrogen_treatment constr
_refine_ls_number_parameters 690
_refine_ls_number_reflns 10137
_refine_ls_number_restraints 0
_refine_ls_R_factor_gt 0.0737
_refine_ls_shift/su_max 0.001
_refine_ls_structure_factor_coef Fsqd
_refine_ls_weighting_details 'w = 1/[\s^2^(Fo^2^)+(0.0540P)^2^+87.2472P] where P=(Fo^2^+2Fc^2^)/3'
_refine_ls_weighting_scheme calc
_refine_ls_wR_factor_ref 0.1863
_reflns_number_gt 7153
_reflns_number_total 10137
_reflns_threshold_expression F^2^>2.0\s(F^2^)
_cod_data_source_file ic6b00431_si_002.cif
_cod_data_source_block 3b2Zn
_cod_database_code 4347655

loop_
_symmetry_equiv_pos_site_id
_symmetry_equiv_pos_as_xyz
1 +X,+Y,+Z
2 -X,+Y,1/2-Z
3 -X,-Y,-Z
4 +X,-Y,1/2+Z
5 1/2+X,1/2+Y,+Z
6 1/2-X,1/2+Y,1/2-Z
7 1/2-X,1/2-Y,-Z
8 1/2+X,1/2-Y,1/2+Z

loop_
_atom_site_label
_atom_site_type_symbol
_atom_site_fract_x
_atom_site_fract_y
_atom_site_fract_z
_atom_site_U_iso_or_equiv
_atom_site_adp_type
_atom_site_occupancy
_atom_site_symmetry_multiplicity
_atom_site_calc_flag
_atom_site_refinement_flags
Zn1 Zn 0.5000 0.43271(6) 0.7500 0.02097(19) Uani 1.0 4 d .
Zn2 Zn 0.337067(10) 0.05627(4) 0.59552(2) 0.02045(16) Uani 1.0 8 d .
N3 N 0.49947(7) 0.3529(3) 0.83156(16) 0.0191(8) Uani 1.0 8 d .
N4 N 0.46364(8) 0.5143(4) 0.74397(17) 0.0246(9) Uani 1.0 8 d .
N5 N 0.33439(7) 0.1338(3) 0.51220(17) 0.0205(8) Uani 1.0 8 d .
N6 N 0.37242(7) -0.0268(4) 0.59384(17) 0.0205(8) Uani 1.0 8 d .
N7 N 0.33898(7) 0.1337(3) 0.67881(17) 0.0205(8) Uani 1.0 8 d .
N8 N 0.30229(7) -0.0327(3) 0.59659(17) 0.0207(8) Uani 1.0 8 d .
C9 C 0.21809(11) 0.0430(5) 0.9159(3) 0.0367(13) Uani 1.0 8 d .
C10 C 0.18642(10) 0.1477(5) 0.8274(3) 0.0354(12) Uani 1.0 8 d .
C11 C 0.19014(11) -0.0678(5) 0.8216(3) 0.0428(14) Uani 1.0 8 d .
C12 C 0.20650(10) 0.0447(5) 0.8432(3) 0.0258(10) Uani 1.0 8 d .
C13 C 0.23116(9) 0.0528(4) 0.8100(2) 0.0200(9) Uani 1.0 8 d .
C14 C 0.23343(9) 0.1433(4) 0.7677(3) 0.0248(10) Uani 1.0 8 d .
C15 C 0.25469(9) 0.1427(4) 0.7340(2) 0.0243(10) Uani 1.0 8 d .
C16 C 0.27436(8) 0.0532(4) 0.74132(19) 0.0177(9) Uani 1.0 8 d .
C17 C 0.25231(9) -0.0326(4) 0.8201(2) 0.0235(10) Uani 1.0 8 d .
C18 C 0.27318(9) -0.0331(4) 0.7858(2) 0.0230(10) Uani 1.0 8 d .
C19 C 0.29906(10) -0.1315(5) 0.4925(3) 0.0330(12) Uani 1.0 8 d .
C20 C 0.28754(10) -0.0982(4) 0.5491(2) 0.0243(10) Uani 1.0 8 d .
C21 C 0.26127(9) -0.1265(4) 0.5614(2) 0.0259(10) Uani 1.0 8 d .
C22 C 0.25926(9) -0.0755(4) 0.6182(2) 0.0227(10) Uani 1.0 8 d .
C23 C 0.23321(10) -0.0865(5) 0.6444(3) 0.0299(11) Uani 1.0 8 d .
C24 C 0.28571(9) -0.0154(4) 0.6415(2) 0.0193(9) Uani 1.0 8 d .
C25 C 0.29484(9) 0.0493(4) 0.69863(19) 0.0178(9) Uani 1.0 8 d .
C26 C 0.38428(9) 0.2352(5) 0.6848(3) 0.0269(10) Uani 1.0 8 d .
C27 C 0.36046(9) 0.1965(4) 0.7126(2) 0.0204(9) Uani 1.0 8 d .
C28 C 0.35649(9) 0.2170(4) 0.7748(2) 0.0219(9) Uani 1.0 8 d .
C29 C 0.32000(8) 0.1117(4) 0.71834(18) 0.0160(8) Uani 1.0 8 d .
C30 C 0.33155(9) 0.1660(4) 0.77951(19) 0.0190(9) Uani 1.0 8 d .
C31 C 0.32098(9) 0.1642(5) 0.8403(2) 0.0264(10) Uani 1.0 8 d .
C32 C 0.28824(11) 0.2280(5) 0.5067(3) 0.0366(12) Uani 1.0 8 d .
C33 C 0.31265(9) 0.1961(4) 0.4794(3) 0.0250(10) Uani 1.0 8 d .
C34 C 0.31659(9) 0.2233(4) 0.4177(2) 0.0261(10) Uani 1.0 8 d .
C35 C 0.34203(9) 0.1771(4) 0.4122(2) 0.0226(10) Uani 1.0 8 d .
C36 C 0.35282(10) 0.1888(5) 0.3523(3) 0.0328(12) Uani 1.0 8 d .
C37 C 0.35356(9) 0.1179(4) 0.47229(19) 0.0196(9) Uani 1.0 8 d .
C38 C 0.37883(8) 0.0552(4) 0.49137(19) 0.0166(9) Uani 1.0 8 d .
C39 C 0.38839(9) -0.0104(4) 0.5480(2) 0.0189(9) Uani 1.0 8 d .
C40 C 0.41485(9) -0.0717(4) 0.5693(2) 0.0207(9) Uani 1.0 8 d .
C41 C 0.41364(9) -0.1215(4) 0.6273(2) 0.0248(10) Uani 1.0 8 d .
C42 C 0.38744(9) -0.0921(4) 0.6407(2) 0.0235(10) Uani 1.0 8 d .
C43 C 0.37652(10) -0.1259(5) 0.6976(3) 0.0305(11) Uani 1.0 8 d .
C44 C 0.43988(9) -0.0857(5) 0.5397(3) 0.0282(11) Uani 1.0 8 d .
C45 C 0.39837(9) 0.0573(4) 0.44666(19) 0.0179(9) Uani 1.0 8 d .
C46 C 0.39590(9) -0.0218(4) 0.3961(2) 0.0215(9) Uani 1.0 8 d .
C47 C 0.42011(9) 0.1380(4) 0.4556(2) 0.0227(10) Uani 1.0 8 d .
C48 C 0.43969(9) 0.1360(4) 0.4174(2) 0.0231(10) Uani 1.0 8 d .
C49 C 0.41534(9) -0.0231(4) 0.3574(2) 0.0234(10) Uani 1.0 8 d .
C50 C 0.43808(9) 0.0548(4) 0.3678(2) 0.0204(9) Uani 1.0 8 d .
C51 C 0.46107(10) 0.0528(5) 0.3299(3) 0.0290(11) Uani 1.0 8 d .
C52 C 0.48914(11) 0.0206(7) 0.3756(3) 0.0507(17) Uani 1.0 8 d .
C53 C 0.45515(11) -0.0367(5) 0.2758(3) 0.0366(13) Uani 1.0 8 d .
C54 C 0.46366(13) 0.1732(5) 0.3011(3) 0.0440(14) Uani 1.0 8 d .
C55 C 0.54662(10) 0.2599(5) 0.8459(3) 0.0328(12) Uani 1.0 8 d .
C56 C 0.52159(9) 0.3009(4) 0.8694(2) 0.0240(10) Uani 1.0 8 d .
C57 C 0.51780(9) 0.2945(5) 0.9328(2) 0.0272(11) Uani 1.0 8 d .
C58 C 0.48047(9) 0.3822(4) 0.86917(19) 0.0183(9) Uani 1.0 8 d .
C59 C 0.49232(9) 0.3447(4) 0.9340(2) 0.0236(10) Uani 1.0 8 d .
C60 C 0.48189(10) 0.3601(5) 0.9949(2) 0.0314(12) Uani 1.0 8 d .
C61 C 0.45436(8) 0.4386(4) 0.84519(19) 0.0166(9) Uani 1.0 8 d .
C62 C 0.43373(9) 0.4413(4) 0.88716(19) 0.0171(9) Uani 1.0 8 d .
C63 C 0.42138(9) 0.3400(4) 0.9023(2) 0.0212(9) Uani 1.0 8 d .
C64 C 0.40094(9) 0.3431(4) 0.9383(2) 0.0233(10) Uani 1.0 8 d .
C65 C 0.42540(10) 0.5467(4) 0.9100(3) 0.0290(11) Uani 1.0 8 d .
C66 C 0.40518(11) 0.5482(5) 0.9460(3) 0.0305(11) Uani 1.0 8 d .
C67 C 0.39212(9) 0.4470(4) 0.96049(19) 0.0195(9) Uani 1.0 8 d .
C68 C 0.36775(9) 0.4525(4) 0.9940(2) 0.0225(10) Uani 1.0 8 d .
C69 C 0.36448(11) 0.3379(5) 1.0281(3) 0.0331(12) Uani 1.0 8 d .
C70 C 0.34032(10) 0.4754(5) 0.9426(3) 0.0372(13) Uani 1.0 8 d .
C71 C 0.37175(11) 0.5517(5) 1.0436(3) 0.0342(12) Uani 1.0 8 d .
C72 C 0.44530(9) 0.4938(4) 0.7845(2) 0.0202(9) Uani 1.0 8 d .
C73 C 0.46195(12) 0.6059(6) 0.6386(3) 0.0445(15) Uani 1.0 8 d .
C74 C 0.44892(11) 0.5679(4) 0.6921(3) 0.0286(11) Uani 1.0 8 d .
C75 C 0.42053(11) 0.5823(5) 0.6958(3) 0.0314(11) Uani 1.0 8 d .
C76 C 0.41777(10) 0.5370(4) 0.7534(3) 0.0259(10) Uani 1.0 8 d .
C77 C 0.38969(10) 0.5323(5) 0.7718(3) 0.0368(12) Uani 1.0 8 d .
H9A H 0.2024 0.0354 0.9373 0.0440 Uiso 1.0 8 calc R
H9B H 0.2283 0.1155 0.9294 0.0440 Uiso 1.0 8 calc R
H9C H 0.2310 -0.0231 0.9274 0.0440 Uiso 1.0 8 calc R
H10A H 0.1965 0.2197 0.8426 0.0425 Uiso 1.0 8 calc R
H10B H 0.1707 0.1376 0.8483 0.0425 Uiso 1.0 8 calc R
H10C H 0.1791 0.1522 0.7810 0.0425 Uiso 1.0 8 calc R
H11A H 0.1831 -0.0666 0.7750 0.0514 Uiso 1.0 8 calc R
H11B H 0.1742 -0.0738 0.8421 0.0514 Uiso 1.0 8 calc R
H11C H 0.2027 -0.1348 0.8338 0.0514 Uiso 1.0 8 calc R
H14 H 0.2203 0.2057 0.7621 0.0297 Uiso 1.0 8 calc R
H15 H 0.2558 0.2047 0.7054 0.0292 Uiso 1.0 8 calc R
H17 H 0.2523 -0.0915 0.8511 0.0282 Uiso 1.0 8 calc R
H18 H 0.2869 -0.0934 0.7928 0.0276 Uiso 1.0 8 calc R
H19A H 0.3166 -0.1757 0.5070 0.0396 Uiso 1.0 8 calc R
H19B H 0.3029 -0.0611 0.4702 0.0396 Uiso 1.0 8 calc R
H19C H 0.2852 -0.1795 0.4633 0.0396 Uiso 1.0 8 calc R
H21 H 0.2472 -0.1731 0.5349 0.0311 Uiso 1.0 8 calc R
H23A H 0.2191 -0.1336 0.6152 0.0359 Uiso 1.0 8 calc R
H23B H 0.2254 -0.0090 0.6486 0.0359 Uiso 1.0 8 calc R
H23C H 0.2381 -0.1242 0.6864 0.0359 Uiso 1.0 8 calc R
H26A H 0.3770 0.2845 0.6475 0.0323 Uiso 1.0 8 calc R
H26B H 0.3937 0.1671 0.6719 0.0323 Uiso 1.0 8 calc R
H26C H 0.3978 0.2796 0.7169 0.0323 Uiso 1.0 8 calc R
H28 H 0.3689 0.2589 0.8077 0.0262 Uiso 1.0 8 calc R
H31A H 0.3185 0.2442 0.8539 0.0316 Uiso 1.0 8 calc R
H31B H 0.3347 0.1240 0.8738 0.0316 Uiso 1.0 8 calc R
H31C H 0.3029 0.1234 0.8327 0.0316 Uiso 1.0 8 calc R
H32A H 0.2948 0.2742 0.5455 0.0440 Uiso 1.0 8 calc R
H32B H 0.2791 0.1571 0.5171 0.0440 Uiso 1.0 8 calc R
H32C H 0.2747 0.2737 0.4753 0.0440 Uiso 1.0 8 calc R
H34 H 0.3039 0.2661 0.3857 0.0313 Uiso 1.0 8 calc R
H36A H 0.3722 0.2189 0.3632 0.0394 Uiso 1.0 8 calc R
H36B H 0.3407 0.2428 0.3229 0.0394 Uiso 1.0 8 calc R
H36C H 0.3526 0.1125 0.3319 0.0394 Uiso 1.0 8 calc R
H41 H 0.4280 -0.1674 0.6536 0.0298 Uiso 1.0 8 calc R
H43A H 0.3591 -0.1708 0.6837 0.0366 Uiso 1.0 8 calc R
H43B H 0.3727 -0.0557 0.7200 0.0366 Uiso 1.0 8 calc R
H43C H 0.3907 -0.1734 0.7264 0.0366 Uiso 1.0 8 calc R
H44A H 0.4499 -0.0113 0.5414 0.0339 Uiso 1.0 8 calc R
H44B H 0.4334 -0.1103 0.4951 0.0339 Uiso 1.0 8 calc R
H44C H 0.4527 -0.1446 0.5635 0.0339 Uiso 1.0 8 calc R
H46 H 0.3807 -0.0756 0.3879 0.0258 Uiso 1.0 8 calc R
H47 H 0.4216 0.1952 0.4881 0.0272 Uiso 1.0 8 calc R
H48 H 0.4546 0.1912 0.4251 0.0277 Uiso 1.0 8 calc R
H49 H 0.4131 -0.0777 0.3235 0.0281 Uiso 1.0 8 calc R
H52A H 0.5042 0.0208 0.3523 0.0608 Uiso 1.0 8 calc R
H52B H 0.4876 -0.0571 0.3933 0.0608 Uiso 1.0 8 calc R
H52C H 0.4935 0.0774 0.4105 0.0608 Uiso 1.0 8 calc R
H53A H 0.4707 -0.0363 0.2536 0.0439 Uiso 1.0 8 calc R
H53B H 0.4375 -0.0169 0.2455 0.0439 Uiso 1.0 8 calc R
H53C H 0.4535 -0.1142 0.2936 0.0439 Uiso 1.0 8 calc R
H54A H 0.4460 0.1926 0.2708 0.0528 Uiso 1.0 8 calc R
H54B H 0.4791 0.1727 0.2789 0.0528 Uiso 1.0 8 calc R
H54C H 0.4675 0.2314 0.3354 0.0528 Uiso 1.0 8 calc R
H55A H 0.5424 0.2643 0.7992 0.0394 Uiso 1.0 8 calc R
H55B H 0.5629 0.3093 0.8639 0.0394 Uiso 1.0 8 calc R
H55C H 0.5509 0.1792 0.8595 0.0394 Uiso 1.0 8 calc R
H57 H 0.5306 0.2612 0.9683 0.0327 Uiso 1.0 8 calc R
H60A H 0.4806 0.2839 1.0144 0.0377 Uiso 1.0 8 calc R
H60B H 0.4951 0.4094 1.0248 0.0377 Uiso 1.0 8 calc R
H60C H 0.4632 0.3969 0.9847 0.0377 Uiso 1.0 8 calc R
H63 H 0.4269 0.2674 0.8880 0.0254 Uiso 1.0 8 calc R
H64 H 0.3928 0.2722 0.9480 0.0280 Uiso 1.0 8 calc R
H65 H 0.4337 0.6175 0.9007 0.0348 Uiso 1.0 8 calc R
H66 H 0.4000 0.6206 0.9614 0.0365 Uiso 1.0 8 calc R
H69A H 0.3608 0.2745 0.9968 0.0397 Uiso 1.0 8 calc R
H69B H 0.3819 0.3216 1.0602 0.0397 Uiso 1.0 8 calc R
H69C H 0.3487 0.3443 1.0491 0.0397 Uiso 1.0 8 calc R
H70A H 0.3420 0.5493 0.9210 0.0447 Uiso 1.0 8 calc R
H70B H 0.3373 0.4121 0.9113 0.0447 Uiso 1.0 8 calc R
H70C H 0.3243 0.4793 0.9631 0.0447 Uiso 1.0 8 calc R
H71A H 0.3893 0.5393 1.0759 0.0410 Uiso 1.0 8 calc R
H71B H 0.3727 0.6263 1.0221 0.0410 Uiso 1.0 8 calc R
H71C H 0.3558 0.5525 1.0644 0.0410 Uiso 1.0 8 calc R
H73A H 0.4771 0.6616 0.6549 0.0534 Uiso 1.0 8 calc R
H73B H 0.4697 0.5381 0.6208 0.0534 Uiso 1.0 8 calc R
H73C H 0.4476 0.6430 0.6051 0.0534 Uiso 1.0 8 calc R
H75 H 0.4060 0.6170 0.6642 0.0377 Uiso 1.0 8 calc R
H77A H 0.3882 0.5979 0.8000 0.0442 Uiso 1.0 8 calc R
H77B H 0.3745 0.5368 0.7332 0.0442 Uiso 1.0 8 calc R
H77C H 0.3882 0.4591 0.7942 0.0442 Uiso 1.0 8 calc R

loop_
_atom_site_aniso_label
_atom_site_aniso_U_11
_atom_site_aniso_U_22
_atom_site_aniso_U_33
_atom_site_aniso_U_12
_atom_site_aniso_U_13
_atom_site_aniso_U_23
Zn1 0.0208(4) 0.0267(4) 0.0181(4) 0.0000 0.0101(3) 0.0000
Zn2 0.0171(3) 0.0256(3) 0.0206(3) -0.0015(2) 0.0084(2) -0.0019(2)
N3 0.0194(18) 0.0222(19) 0.0180(18) 0.0015(15) 0.0089(15) -0.0021(15)
N4 0.028(2) 0.025(2) 0.0228(19) 0.0056(17) 0.0101(17) 0.0063(16)
N5 0.0178(18) 0.0231(19) 0.0225(19) 0.0029(15) 0.0083(15) -0.0018(15)
N6 0.0188(18) 0.0241(19) 0.0207(18) -0.0025(15) 0.0088(15) -0.0013(15)
N7 0.0173(18) 0.0233(19) 0.0226(19) -0.0014(15) 0.0078(15) -0.0012(15)
N8 0.0193(18) 0.0225(19) 0.0205(18) -0.0026(15) 0.0049(15) -0.0031(15)
C9 0.037(3) 0.052(4) 0.025(3) 0.001(3) 0.014(3) -0.000(3)
C10 0.025(3) 0.048(4) 0.036(3) 0.003(3) 0.014(3) 0.001(3)
C11 0.034(3) 0.043(4) 0.059(4) -0.018(3) 0.026(3) -0.013(3)
C12 0.024(3) 0.032(3) 0.025(3) -0.008(2) 0.012(2) -0.006(2)
C13 0.020(3) 0.022(3) 0.020(2) -0.0049(17) 0.0077(18) -0.0051(17)
C14 0.021(3) 0.024(3) 0.034(3) 0.0032(19) 0.015(2) 0.003(2)
C15 0.026(3) 0.022(3) 0.028(3) 0.0022(19) 0.012(2) 0.0037(19)
C16 0.014(2) 0.021(2) 0.020(2) -0.0048(17) 0.0072(17) -0.0049(17)
C17 0.027(3) 0.019(3) 0.026(3) -0.0020(18) 0.010(2) 0.0013(18)
C18 0.025(3) 0.025(3) 0.021(3) 0.0030(19) 0.0074(19) 0.0002(18)
C19 0.027(3) 0.043(3) 0.033(3) -0.010(3) 0.013(3) -0.015(3)
C20 0.027(3) 0.024(3) 0.022(3) 0.0016(19) 0.0072(19) -0.0054(19)
C21 0.022(3) 0.029(3) 0.026(3) -0.0067(19) 0.0041(19) -0.0053(19)
C22 0.017(2) 0.027(3) 0.024(3) 0.0005(18) 0.0046(18) 0.0001(19)
C23 0.024(3) 0.037(3) 0.031(3) -0.011(2) 0.009(2) -0.005(3)
C24 0.016(2) 0.022(3) 0.022(2) -0.0025(17) 0.0091(18) 0.0004(18)
C25 0.018(2) 0.019(2) 0.018(2) 0.0026(17) 0.0074(17) 0.0005(17)
C26 0.021(3) 0.031(3) 0.030(3) -0.007(2) 0.008(2) 0.001(2)
C27 0.017(2) 0.019(2) 0.024(3) -0.0005(17) 0.0025(18) 0.0006(18)
C28 0.021(3) 0.022(3) 0.020(2) -0.0020(18) 0.0011(18) -0.0019(18)
C29 0.0133(19) 0.021(2) 0.0151(19) 0.0011(16) 0.0053(16) 0.0004(16)
C30 0.020(2) 0.019(2) 0.017(2) 0.0038(17) 0.0045(17) 0.0001(17)
C31 0.020(3) 0.039(3) 0.021(3) -0.003(2) 0.0053(19) -0.008(2)
C32 0.028(3) 0.045(4) 0.037(3) 0.012(3) 0.009(3) -0.001(3)
C33 0.019(3) 0.025(3) 0.030(3) 0.0047(18) 0.0044(19) -0.0022(19)
C34 0.023(3) 0.027(3) 0.026(3) 0.0038(19) -0.0005(19) 0.0030(19)
C35 0.023(3) 0.026(3) 0.019(2) -0.0028(19) 0.0050(18) 0.0010(18)
C36 0.031(3) 0.045(3) 0.024(3) 0.006(3) 0.008(2) 0.012(3)
C37 0.019(2) 0.023(3) 0.018(2) -0.0022(18) 0.0070(17) -0.0009(17)
C38 0.016(2) 0.016(2) 0.019(2) -0.0029(16) 0.0077(17) -0.0010(16)
C39 0.018(2) 0.018(2) 0.022(2) -0.0012(17) 0.0083(18) -0.0012(17)
C40 0.018(2) 0.023(3) 0.020(2) -0.0020(17) 0.0028(18) -0.0030(18)
C41 0.023(3) 0.027(3) 0.024(3) 0.0043(19) 0.0047(19) 0.0024(19)
C42 0.025(3) 0.023(3) 0.023(3) 0.0026(19) 0.0061(19) 0.0026(18)
C43 0.034(3) 0.033(3) 0.029(3) 0.007(3) 0.015(3) 0.005(2)
C44 0.021(3) 0.034(3) 0.031(3) 0.007(2) 0.011(2) 0.004(2)
C45 0.016(2) 0.019(2) 0.019(2) 0.0006(17) 0.0047(17) 0.0010(17)
C46 0.021(3) 0.019(3) 0.026(3) -0.0040(18) 0.0083(19) -0.0015(18)
C47 0.022(3) 0.023(3) 0.025(3) -0.0018(18) 0.0088(19) -0.0070(18)
C48 0.020(3) 0.024(3) 0.027(3) -0.0070(18) 0.0092(19) -0.0020(19)
C49 0.022(3) 0.025(3) 0.023(3) -0.0008(18) 0.0058(19) -0.0045(19)
C50 0.020(3) 0.021(3) 0.024(3) 0.0021(17) 0.0115(18) -0.0000(18)
C51 0.027(3) 0.034(3) 0.030(3) -0.001(2) 0.014(2) -0.002(2)
C52 0.030(3) 0.083(5) 0.043(4) 0.017(3) 0.016(3) -0.004(4)
C53 0.035(3) 0.043(3) 0.039(3) -0.003(3) 0.023(3) -0.008(3)
C54 0.057(4) 0.043(4) 0.042(3) -0.015(3) 0.032(3) -0.000(3)
C55 0.026(3) 0.043(3) 0.032(3) 0.011(3) 0.012(3) 0.003(3)
C56 0.020(3) 0.030(3) 0.022(3) 0.0027(19) 0.0057(19) 0.0000(19)
C57 0.021(3) 0.042(3) 0.018(3) 0.004(2) 0.0028(18) 0.005(2)
C58 0.023(3) 0.021(2) 0.0133(19) -0.0025(18) 0.0101(17) -0.0018(17)
C59 0.022(3) 0.031(3) 0.018(2) -0.0034(19) 0.0067(18) 0.0021(19)
C60 0.027(3) 0.052(4) 0.016(3) -0.003(3) 0.007(2) 0.002(2)
C61 0.016(2) 0.017(2) 0.019(2) 0.0010(16) 0.0089(17) -0.0005(16)
C62 0.018(2) 0.018(2) 0.017(2) 0.0007(17) 0.0074(17) 0.0018(16)
C63 0.022(3) 0.017(2) 0.027(3) 0.0001(17) 0.0113(19) -0.0012(18)
C64 0.022(3) 0.021(3) 0.030(3) -0.0038(18) 0.012(2) -0.0017(19)
C65 0.033(3) 0.023(3) 0.038(3) -0.005(2) 0.023(3) -0.002(2)
C66 0.039(3) 0.025(3) 0.034(3) 0.001(2) 0.021(3) -0.003(2)
C67 0.016(2) 0.025(3) 0.019(2) -0.0025(17) 0.0067(17) -0.0012(17)
C68 0.018(3) 0.028(3) 0.025(3) -0.0005(18) 0.0108(19) -0.0033(19)
C69 0.038(3) 0.032(3) 0.037(3) -0.006(3) 0.024(3) -0.000(3)
C70 0.023(3) 0.046(4) 0.043(3) 0.004(3) 0.008(3) -0.006(3)
C71 0.040(3) 0.032(3) 0.038(3) -0.003(3) 0.025(3) -0.010(3)
C72 0.021(3) 0.021(3) 0.023(3) 0.0027(18) 0.0135(18) 0.0025(18)
C73 0.050(4) 0.055(4) 0.035(3) 0.019(3) 0.024(3) 0.024(3)
C74 0.037(3) 0.028(3) 0.023(3) 0.004(2) 0.012(2) 0.004(2)
C75 0.034(3) 0.031(3) 0.029(3) 0.009(3) 0.006(3) 0.009(2)
C76 0.024(3) 0.027(3) 0.028(3) 0.0044(19) 0.010(2) 0.003(2)
C77 0.022(3) 0.047(4) 0.040(3) 0.006(3) 0.006(3) 0.008(3)

loop_
_atom_type_symbol
_atom_type_description
_atom_type_scat_dispersion_real
_atom_type_scat_dispersion_imag
_atom_type_scat_source
C C 0.0033 0.0016
;
International Tables for Crystallography
(1992, Vol. C, Tables 4.2.6.8 and 6.1.1.4)
;
H H 0.0000 0.0000
;
International Tables for Crystallography
(1992, Vol. C, Table 6.1.1.4)
;
N N 0.0061 0.0033
;
International Tables for Crystallography
(1992, Vol. C, Tables 4.2.6.8 and 6.1.1.4)
;
Zn Zn 0.2839 1.4301
;
International Tables for Crystallography
(1992, Vol. C, Tables 4.2.6.8 and 6.1.1.4)
;

loop_
_geom_angle_atom_site_label_1
_geom_angle_atom_site_label_2
_geom_angle_atom_site_label_3
_geom_angle
_geom_angle_publ_flag
_geom_angle_site_symmetry_1
_geom_angle_site_symmetry_3
N3 Zn1 N3 124.91(15) yes . 2_656
N3 Zn1 N4 94.91(15) yes . .
N3 Zn1 N4 110.63(14) yes . 2_656
N3 Zn1 N4 110.63(14) yes 2_656 .
N3 Zn1 N4 94.91(15) yes 2_656 2_656
N4 Zn1 N4 123.50(17) yes . 2_656
N5 Zn2 N6 94.57(16) yes . .
N5 Zn2 N7 126.49(15) yes . .
N5 Zn2 N8 111.26(14) yes . .
N6 Zn2 N7 111.81(14) yes . .
N6 Zn2 N8 120.05(15) yes . .
N7 Zn2 N8 94.93(16) yes . .
Zn1 N3 C56 125.1(4) yes . .
Zn1 N3 C58 122.8(3) yes . .
C56 N3 C58 107.7(4) yes . .
Zn1 N4 C72 124.4(3) yes . .
Zn1 N4 C74 125.2(4) yes . .
C72 N4 C74 107.5(4) yes . .
Zn2 N5 C33 126.8(4) yes . .
Zn2 N5 C37 125.0(3) yes . .
C33 N5 C37 107.6(4) yes . .
Zn2 N6 C39 125.0(3) yes . .
Zn2 N6 C42 126.1(4) yes . .
C39 N6 C42 108.0(4) yes . .
Zn2 N7 C27 127.0(4) yes . .
Zn2 N7 C29 124.0(3) yes . .
C27 N7 C29 107.9(4) yes . .
Zn2 N8 C20 126.4(4) yes . .
Zn2 N8 C24 124.1(3) yes . .
C20 N8 C24 108.1(4) yes . .
C9 C12 C10 107.8(5) yes . .
C9 C12 C11 110.0(5) yes . .
C9 C12 C13 109.2(4) yes . .
C10 C12 C11 109.0(4) yes . .
C10 C12 C13 112.3(4) yes . .
C11 C12 C13 108.5(5) yes . .
C12 C13 C14 122.2(4) yes . .
C12 C13 C17 120.8(4) yes . .
C14 C13 C17 117.1(5) yes . .
C13 C14 C15 120.8(4) yes . .
C14 C15 C16 121.3(5) yes . .
C15 C16 C18 118.2(5) yes . .
C15 C16 C25 119.3(4) yes . .
C18 C16 C25 122.5(4) yes . .
C13 C17 C18 121.5(5) yes . .
C16 C18 C17 120.9(4) yes . .
N8 C20 C19 121.8(5) yes . .
N8 C20 C21 110.0(5) yes . .
C19 C20 C21 128.2(4) yes . .
C20 C21 C22 108.6(4) yes . .
C21 C22 C23 122.1(4) yes . .
C21 C22 C24 105.8(4) yes . .
C23 C22 C24 132.2(5) yes . .
N8 C24 C22 107.5(4) yes . .
N8 C24 C25 123.5(4) yes . .
C22 C24 C25 128.9(5) yes . .
C16 C25 C24 115.1(4) yes . .
C16 C25 C29 117.2(4) yes . .
C24 C25 C29 127.7(5) yes . .
N7 C27 C26 121.8(4) yes . .
N7 C27 C28 110.2(4) yes . .
C26 C27 C28 128.0(4) yes . .
C27 C28 C30 108.2(4) yes . .
N7 C29 C25 123.9(4) yes . .
N7 C29 C30 107.2(4) yes . .
C25 C29 C30 128.9(4) yes . .
C28 C30 C29 106.5(4) yes . .
C28 C30 C31 123.5(4) yes . .
C29 C30 C31 129.9(4) yes . .
N5 C33 C32 122.3(5) yes . .
N5 C33 C34 110.5(5) yes . .
C32 C33 C34 127.2(4) yes . .
C33 C34 C35 108.2(4) yes . .
C34 C35 C36 122.4(4) yes . .
C34 C35 C37 106.1(4) yes . .
C36 C35 C37 131.5(4) yes . .
N5 C37 C35 107.6(4) yes . .
N5 C37 C38 123.0(4) yes . .
C35 C37 C38 129.4(5) yes . .
C37 C38 C39 128.2(5) yes . .
C37 C38 C45 116.5(4) yes . .
C39 C38 C45 115.3(4) yes . .
N6 C39 C38 123.3(4) yes . .
N6 C39 C40 108.0(4) yes . .
C38 C39 C40 128.6(5) yes . .
C39 C40 C41 105.5(4) yes . .
C39 C40 C44 131.8(4) yes . .
C41 C40 C44 122.6(4) yes . .
C40 C41 C42 108.0(4) yes . .
N6 C42 C41 110.4(5) yes . .
N6 C42 C43 121.9(4) yes . .
C41 C42 C43 127.7(4) yes . .
C38 C45 C46 122.1(4) yes . .
C38 C45 C47 119.8(4) yes . .
C46 C45 C47 118.0(5) yes . .
C45 C46 C49 121.3(4) yes . .
C45 C47 C48 120.7(4) yes . .
C47 C48 C50 122.1(4) yes . .
C46 C49 C50 121.2(4) yes . .
C48 C50 C49 116.8(5) yes . .
C48 C50 C51 119.6(4) yes . .
C49 C50 C51 123.6(4) yes . .
C50 C51 C52 108.4(4) yes . .
C50 C51 C53 112.4(4) yes . .
C50 C51 C54 109.8(5) yes . .
C52 C51 C53 108.1(5) yes . .
C52 C51 C54 109.4(5) yes . .
C53 C51 C54 108.7(5) yes . .
N3 C56 C55 122.8(4) yes . .
N3 C56 C57 110.2(4) yes . .
C55 C56 C57 127.0(4) yes . .
C56 C57 C59 108.1(4) yes . .
N3 C58 C59 108.2(4) yes . .
N3 C58 C61 123.8(4) yes . .
C59 C58 C61 128.0(5) yes . .
C57 C59 C58 105.8(4) yes . .
C57 C59 C60 123.1(4) yes . .
C58 C59 C60 131.0(4) yes . .
C58 C61 C62 117.5(4) yes . .
C58 C61 C72 127.0(5) yes . .
C62 C61 C72 115.5(4) yes . .
C61 C62 C63 120.8(4) yes . .
C61 C62 C65 121.1(4) yes . .
C63 C62 C65 118.0(5) yes . .
C62 C63 C64 120.9(4) yes . .
C63 C64 C67 121.9(5) yes . .
C62 C65 C66 120.4(5) yes . .
C65 C66 C67 122.2(5) yes . .
C64 C67 C66 116.7(5) yes . .
C64 C67 C68 122.2(4) yes . .
C66 C67 C68 120.9(5) yes . .
C67 C68 C69 111.5(4) yes . .
C67 C68 C70 107.9(4) yes . .
C67 C68 C71 111.6(4) yes . .
C69 C68 C70 108.6(4) yes . .
C69 C68 C71 108.4(4) yes . .
C70 C68 C71 108.6(4) yes . .
N4 C72 C61 122.3(4) yes . .
N4 C72 C76 108.0(4) yes . .
C61 C72 C76 129.7(5) yes . .
N4 C74 C73 122.4(5) yes . .
N4 C74 C75 110.8(5) yes . .
C73 C74 C75 126.8(5) yes . .
C74 C75 C76 107.6(4) yes . .
C72 C76 C75 106.1(5) yes . .
C72 C76 C77 131.9(5) yes . .
C75 C76 C77 121.9(5) yes . .
C12 C9 H9A 109.492 no . .
C12 C9 H9B 109.465 no . .
C12 C9 H9C 109.466 no . .
H9A C9 H9B 109.466 no . .
H9A C9 H9C 109.469 no . .
H9B C9 H9C 109.469 no . .
C12 C10 H10A 109.457 no . .
C12 C10 H10B 109.481 no . .
C12 C10 H10C 109.460 no . .
H10A C10 H10B 109.474 no . .
H10A C10 H10C 109.473 no . .
H10B C10 H10C 109.484 no . .
C12 C11 H11A 109.474 no . .
C12 C11 H11B 109.479 no . .
C12 C11 H11C 109.464 no . .
H11A C11 H11B 109.471 no . .
H11A C11 H11C 109.469 no . .
H11B C11 H11C 109.470 no . .
C13 C14 H14 119.602 no . .
C15 C14 H14 119.607 no . .
C14 C15 H15 119.372 no . .
C16 C15 H15 119.374 no . .
C13 C17 H17 119.234 no . .
C18 C17 H17 119.244 no . .
C16 C18 H18 119.527 no . .
C17 C18 H18 119.539 no . .
C20 C19 H19A 109.461 no . .
C20 C19 H19B 109.481 no . .
C20 C19 H19C 109.474 no . .
H19A C19 H19B 109.461 no . .
H19A C19 H19C 109.465 no . .
H19B C19 H19C 109.485 no . .
C20 C21 H21 125.654 no . .
C22 C21 H21 125.715 no . .
C22 C23 H23A 109.471 no . .
C22 C23 H23B 109.474 no . .
C22 C23 H23C 109.497 no . .
H23A C23 H23B 109.459 no . .
H23A C23 H23C 109.466 no . .
H23B C23 H23C 109.461 no . .
C27 C26 H26A 109.461 no . .
C27 C26 H26B 109.469 no . .
C27 C26 H26C 109.461 no . .
H26A C26 H26B 109.487 no . .
H26A C26 H26C 109.472 no . .
H26B C26 H26C 109.477 no . .
C27 C28 H28 125.879 no . .
C30 C28 H28 125.927 no . .
C30 C31 H31A 109.459 no . .
C30 C31 H31B 109.470 no . .
C30 C31 H31C 109.469 no . .
H31A C31 H31B 109.479 no . .
H31A C31 H31C 109.475 no . .
H31B C31 H31C 109.474 no . .
C33 C32 H32A 109.448 no . .
C33 C32 H32B 109.467 no . .
C33 C32 H32C 109.471 no . .
H32A C32 H32B 109.474 no . .
H32A C32 H32C 109.484 no . .
H32B C32 H32C 109.482 no . .
C33 C34 H34 125.951 no . .
C35 C34 H34 125.896 no . .
C35 C36 H36A 109.469 no . .
C35 C36 H36B 109.468 no . .
C35 C36 H36C 109.474 no . .
H36A C36 H36B 109.473 no . .
H36A C36 H36C 109.465 no . .
H36B C36 H36C 109.477 no . .
C40 C41 H41 125.993 no . .
C42 C41 H41 126.005 no . .
C42 C43 H43A 109.471 no . .
C42 C43 H43B 109.459 no . .
C42 C43 H43C 109.459 no . .
H43A C43 H43B 109.480 no . .
H43A C43 H43C 109.483 no . .
H43B C43 H43C 109.476 no . .
C40 C44 H44A 109.482 no . .
C40 C44 H44B 109.490 no . .
C40 C44 H44C 109.476 no . .
H44A C44 H44B 109.449 no . .
H44A C44 H44C 109.467 no . .
H44B C44 H44C 109.463 no . .
C45 C46 H46 119.372 no . .
C49 C46 H46 119.377 no . .
C45 C47 H47 119.670 no . .
C48 C47 H47 119.676 no . .
C47 C48 H48 118.963 no . .
C50 C48 H48 118.982 no . .
C46 C49 H49 119.412 no . .
C50 C49 H49 119.410 no . .
C51 C52 H52A 109.455 no . .
C51 C52 H52B 109.470 no . .
C51 C52 H52C 109.469 no . .
H52A C52 H52B 109.480 no . .
H52A C52 H52C 109.477 no . .
H52B C52 H52C 109.476 no . .
C51 C53 H53A 109.472 no . .
C51 C53 H53B 109.473 no . .
C51 C53 H53C 109.473 no . .
H53A C53 H53B 109.480 no . .
H53A C53 H53C 109.465 no . .
H53B C53 H53C 109.464 no . .
C51 C54 H54A 109.473 no . .
C51 C54 H54B 109.467 no . .
C51 C54 H54C 109.477 no . .
H54A C54 H54B 109.468 no . .
H54A C54 H54C 109.472 no . .
H54B C54 H54C 109.469 no . .
C56 C55 H55A 109.459 no . .
C56 C55 H55B 109.461 no . .
C56 C55 H55C 109.476 no . .
H55A C55 H55B 109.492 no . .
H55A C55 H55C 109.476 no . .
H55B C55 H55C 109.463 no . .
C56 C57 H57 125.926 no . .
C59 C57 H57 125.930 no . .
C59 C60 H60A 109.479 no . .
C59 C60 H60B 109.487 no . .
C59 C60 H60C 109.473 no . .
H60A C60 H60B 109.462 no . .
H60A C60 H60C 109.461 no . .
H60B C60 H60C 109.466 no . .
C62 C63 H63 119.562 no . .
C64 C63 H63 119.572 no . .
C63 C64 H64 119.081 no . .
C67 C64 H64 119.050 no . .
C62 C65 H65 119.809 no . .
C66 C65 H65 119.792 no . .
C65 C66 H66 118.907 no . .
C67 C66 H66 118.935 no . .
C68 C69 H69A 109.477 no . .
C68 C69 H69B 109.480 no . .
C68 C69 H69C 109.456 no . .
H69A C69 H69B 109.474 no . .
H69A C69 H69C 109.473 no . .
H69B C69 H69C 109.468 no . .
C68 C70 H70A 109.483 no . .
C68 C70 H70B 109.480 no . .
C68 C70 H70C 109.469 no . .
H70A C70 H70B 109.466 no . .
H70A C70 H70C 109.456 no . .
H70B C70 H70C 109.473 no . .
C68 C71 H71A 109.476 no . .
C68 C71 H71B 109.477 no . .
C68 C71 H71C 109.456 no . .
H71A C71 H71B 109.465 no . .
H71A C71 H71C 109.474 no . .
H71B C71 H71C 109.480 no . .
C74 C73 H73A 109.472 no . .
C74 C73 H73B 109.468 no . .
C74 C73 H73C 109.498 no . .
H73A C73 H73B 109.450 no . .
H73A C73 H73C 109.478 no . .
H73B C73 H73C 109.462 no . .
C74 C75 H75 126.176 no . .
C76 C75 H75 126.204 no . .
C76 C77 H77A 109.472 no . .
C76 C77 H77B 109.476 no . .
C76 C77 H77C 109.446 no . .
H77A C77 H77B 109.476 no . .
H77A C77 H77C 109.476 no . .
H77B C77 H77C 109.481 no . .

loop_
_geom_bond_atom_site_label_1
_geom_bond_atom_site_label_2
_geom_bond_distance
_geom_bond_publ_flag
_geom_bond_site_symmetry_2
Zn1 N3 1.983(4) yes .
Zn1 N3 1.983(4) yes 2_656
Zn1 N4 1.981(4) yes .
Zn1 N4 1.981(4) yes 2_656
Zn2 N5 1.977(4) yes .
Zn2 N6 1.976(4) yes .
Zn2 N7 1.981(4) yes .
Zn2 N8 1.982(4) yes .
N3 C56 1.334(6) yes .
N3 C58 1.400(6) yes .
N4 C72 1.402(7) yes .
N4 C74 1.331(6) yes .
N5 C33 1.338(6) yes .
N5 C37 1.415(7) yes .
N6 C39 1.399(7) yes .
N6 C42 1.332(6) yes .
N7 C27 1.340(6) yes .
N7 C29 1.413(6) yes .
N8 C20 1.338(6) yes .
N8 C24 1.405(7) yes .
C9 C12 1.535(7) yes .
C10 C12 1.524(7) yes .
C11 C12 1.534(8) yes .
C12 C13 1.532(8) yes .
C13 C14 1.402(7) yes .
C13 C17 1.404(6) yes .
C14 C15 1.392(7) yes .
C15 C16 1.390(6) yes .
C16 C18 1.388(7) yes .
C16 C25 1.501(7) yes .
C17 C18 1.384(7) yes .
C19 C20 1.501(8) yes .
C20 C21 1.401(7) yes .
C21 C22 1.378(7) yes .
C22 C23 1.505(8) yes .
C22 C24 1.446(6) yes .
C24 C25 1.418(6) yes .
C25 C29 1.399(6) yes .
C26 C27 1.488(7) yes .
C27 C28 1.412(7) yes .
C28 C30 1.372(7) yes .
C29 C30 1.448(6) yes .
C30 C31 1.508(7) yes .
C32 C33 1.484(8) yes .
C33 C34 1.417(7) yes .
C34 C35 1.377(7) yes .
C35 C36 1.501(7) yes .
C35 C37 1.454(6) yes .
C37 C38 1.404(6) yes .
C38 C39 1.417(6) yes .
C38 C45 1.498(7) yes .
C39 C40 1.448(6) yes .
C40 C41 1.386(7) yes .
C40 C44 1.505(7) yes .
C41 C42 1.410(7) yes .
C42 C43 1.491(7) yes .
C45 C46 1.401(6) yes .
C45 C47 1.388(6) yes .
C46 C49 1.393(7) yes .
C47 C48 1.393(7) yes .
C48 C50 1.405(7) yes .
C49 C50 1.402(7) yes .
C50 C51 1.527(8) yes .
C51 C52 1.536(7) yes .
C51 C53 1.529(8) yes .
C51 C54 1.533(8) yes .
C55 C56 1.497(8) yes .
C56 C57 1.416(7) yes .
C57 C59 1.374(7) yes .
C58 C59 1.446(6) yes .
C58 C61 1.415(6) yes .
C59 C60 1.517(7) yes .
C61 C62 1.495(7) yes .
C61 C72 1.425(6) yes .
C62 C63 1.383(7) yes .
C62 C65 1.401(7) yes .
C63 C64 1.393(7) yes .
C64 C67 1.389(7) yes .
C65 C66 1.384(8) yes .
C66 C67 1.395(7) yes .
C67 C68 1.523(7) yes .
C68 C69 1.533(7) yes .
C68 C70 1.549(6) yes .
C68 C71 1.542(7) yes .
C72 C76 1.443(6) yes .
C73 C74 1.499(9) yes .
C74 C75 1.412(8) yes .
C75 C76 1.377(8) yes .
C76 C77 1.508(8) yes .
C9 H9A 0.980 no .
C9 H9B 0.980 no .
C9 H9C 0.980 no .
C10 H10A 0.980 no .
C10 H10B 0.980 no .
C10 H10C 0.980 no .
C11 H11A 0.980 no .
C11 H11B 0.980 no .
C11 H11C 0.980 no .
C14 H14 0.950 no .
C15 H15 0.950 no .
C17 H17 0.950 no .
C18 H18 0.950 no .
C19 H19A 0.980 no .
C19 H19B 0.980 no .
C19 H19C 0.980 no .
C21 H21 0.950 no .
C23 H23A 0.980 no .
C23 H23B 0.980 no .
C23 H23C 0.980 no .
C26 H26A 0.980 no .
C26 H26B 0.980 no .
C26 H26C 0.980 no .
C28 H28 0.950 no .
C31 H31A 0.980 no .
C31 H31B 0.980 no .
C31 H31C 0.980 no .
C32 H32A 0.980 no .
C32 H32B 0.980 no .
C32 H32C 0.980 no .
C34 H34 0.950 no .
C36 H36A 0.980 no .
C36 H36B 0.980 no .
C36 H36C 0.980 no .
C41 H41 0.950 no .
C43 H43A 0.980 no .
C43 H43B 0.980 no .
C43 H43C 0.980 no .
C44 H44A 0.980 no .
C44 H44B 0.980 no .
C44 H44C 0.980 no .
C46 H46 0.950 no .
C47 H47 0.950 no .
C48 H48 0.950 no .
C49 H49 0.950 no .
C52 H52A 0.980 no .
C52 H52B 0.980 no .
C52 H52C 0.980 no .
C53 H53A 0.980 no .
C53 H53B 0.980 no .
C53 H53C 0.980 no .
C54 H54A 0.980 no .
C54 H54B 0.980 no .
C54 H54C 0.980 no .
C55 H55A 0.980 no .
C55 H55B 0.980 no .
C55 H55C 0.980 no .
C57 H57 0.950 no .
C60 H60A 0.980 no .
C60 H60B 0.980 no .
C60 H60C 0.980 no .
C63 H63 0.950 no .
C64 H64 0.950 no .
C65 H65 0.950 no .
C66 H66 0.950 no .
C69 H69A 0.980 no .
C69 H69B 0.980 no .
C69 H69C 0.980 no .
C70 H70A 0.980 no .
C70 H70B 0.980 no .
C70 H70C 0.980 no .
C71 H71A 0.980 no .
C71 H71B 0.980 no .
C71 H71C 0.980 no .
C73 H73A 0.980 no .
C73 H73B 0.980 no .
C73 H73C 0.980 no .
C75 H75 0.950 no .
C77 H77A 0.980 no .
C77 H77B 0.980 no .
C77 H77C 0.980 no .

loop_
_geom_contact_atom_site_label_1
_geom_contact_atom_site_label_2
_geom_contact_distance
_geom_contact_publ_flag
_geom_contact_site_symmetry_2
Zn1 C55 3.349(5) no .
Zn1 C55 3.349(5) no 2_656
Zn1 C56 2.958(5) no 2_656
Zn1 C58 2.983(5) no 2_656
Zn1 C61 3.345(5) no .
Zn1 C61 3.345(5) no 2_656
Zn1 C72 3.006(5) no 2_656
Zn1 C73 3.332(6) no .
Zn1 C73 3.332(6) no 2_656
Zn1 C74 2.956(5) no 2_656
Zn2 C19 3.334(5) no .
Zn2 C25 3.348(5) no .
Zn2 C26 3.345(5) no .
Zn2 C32 3.335(6) no .
Zn2 C38 3.348(5) no .
Zn2 C43 3.311(5) no .
N3 C72 3.063(6) no .
N3 C73 3.442(7) no 2_656
N4 C55 3.477(7) no 2_656
N4 C58 3.034(6) no .
N5 C19 3.480(7) no .
N5 C39 3.055(6) no .
N6 C26 3.566(6) no .
N6 C37 3.056(6) no .
N7 C24 3.059(6) no .
N7 C43 3.475(7) no .
N8 C29 3.051(6) no .
N8 C32 3.546(7) no .
C9 C17 3.054(8) no .
C10 C14 2.866(8) no .
C11 C14 3.574(8) no .
C11 C17 3.061(8) no .
C13 C16 2.831(7) no .
C14 C18 2.768(7) no .
C15 C17 2.756(7) no .
C15 C22 3.574(7) no .
C15 C23 3.290(7) no .
C15 C24 3.302(7) no .
C15 C29 3.292(7) no .
C15 C31 3.512(6) no .
C16 C22 2.972(6) no .
C16 C23 3.005(6) no .
C16 C30 3.011(6) no .
C16 C31 3.017(6) no .
C18 C22 3.541(7) no .
C18 C23 3.271(6) no .
C18 C24 3.300(7) no .
C18 C29 3.401(7) no .
C18 C31 3.270(7) no .
C20 C25 3.577(7) no .
C23 C25 3.348(7) no .
C25 C27 3.566(7) no .
C25 C31 3.295(6) no .
C33 C38 3.563(6) no .
C35 C45 3.007(6) no .
C35 C46 3.555(7) no .
C36 C38 3.341(6) no .
C36 C45 3.044(6) no .
C36 C46 3.201(7) no .
C36 C47 3.562(6) no .
C37 C46 3.324(7) no .
C37 C47 3.347(7) no .
C38 C42 3.565(6) no .
C38 C44 3.336(6) no .
C39 C46 3.369(7) no .
C39 C47 3.260(7) no .
C40 C45 2.969(6) no .
C40 C47 3.481(7) no .
C44 C45 2.991(6) no .
C44 C46 3.412(6) no .
C44 C47 3.164(7) no .
C45 C50 2.846(7) no .
C46 C48 2.757(7) no .
C47 C49 2.776(7) no .
C48 C52 3.056(8) no .
C48 C54 3.018(9) no .
C49 C52 3.560(7) no .
C49 C53 2.898(8) no .
C56 C61 3.565(6) no .
C58 C63 3.154(7) no .
C58 C65 3.550(7) no .
C59 C62 3.012(6) no .
C59 C63 3.365(7) no .
C60 C61 3.314(6) no .
C60 C62 3.041(6) no .
C60 C63 3.165(6) no .
C61 C74 3.563(7) no .
C61 C77 3.361(6) no .
C62 C67 2.836(7) no .
C62 C76 3.009(6) no .
C62 C77 3.068(7) no .
C63 C66 2.751(7) no .
C63 C72 3.495(7) no .
C64 C65 2.756(7) no .
C64 C69 2.904(8) no .
C64 C70 3.340(7) no .
C65 C72 3.123(7) no .
C65 C76 3.301(7) no .
C65 C77 3.084(7) no .
C66 C70 3.252(8) no .
C66 C71 2.933(9) no .
C9 C21 3.480(7) no 4_555
C21 C9 3.480(7) no 4_554
C26 C55 3.584(7) no 2_656
C44 C52 3.598(7) no 3_656
C52 C44 3.598(7) no 3_656
C55 C26 3.584(7) no 2_656
C60 C73 3.463(8) no 4_565
C73 C60 3.463(8) no 4_564
Zn1 H55A 2.8520 no .
Zn1 H55A 2.8520 no 2_656
Zn1 H73A 3.3613 no .
Zn1 H73A 3.3613 no 2_656
Zn1 H73B 3.0789 no .
Zn1 H73B 3.0789 no 2_656
Zn2 H19A 3.2956 no .
Zn2 H19B 3.1281 no .
Zn2 H26A 3.3055 no .
Zn2 H26B 3.1396 no .
Zn2 H32A 3.2639 no .
Zn2 H32B 3.1609 no .
Zn2 H43A 3.2597 no .
Zn2 H43B 3.1145 no .
N3 H55A 2.5606 no .
N3 H55A 3.2362 no 2_656
N3 H55B 3.0489 no .
N3 H55C 3.1522 no .
N3 H57 3.1643 no .
N3 H73B 2.6707 no 2_656
N4 H55A 3.0129 no 2_656
N4 H55B 3.3503 no 2_656
N4 H73A 2.7444 no .
N4 H73B 2.7406 no .
N4 H73C 3.2614 no .
N4 H75 3.1658 no .
N5 H19B 2.7471 no .
N5 H32A 2.7301 no .
N5 H32B 2.7332 no .
N5 H32C 3.2554 no .
N5 H34 3.1716 no .
N6 H19A 3.3905 no .
N6 H26B 2.8392 no .
N6 H41 3.1604 no .
N6 H43A 2.7304 no .
N6 H43B 2.7279 no .
N6 H43C 3.2530 no .
N7 H26A 2.7308 no .
N7 H26B 2.7294 no .
N7 H26C 3.2575 no .
N7 H28 3.1656 no .
N7 H32A 3.5530 no .
N7 H43B 2.7479 no .
N8 H19A 2.7387 no .
N8 H19B 2.7407 no .
N8 H19C 3.2646 no .
N8 H21 3.1522 no .
N8 H32B 2.8413 no .
N8 H43A 3.3634 no .
C9 H10A 2.6378 no .
C9 H10B 2.6628 no .
C9 H10C 3.3274 no .
C9 H11A 3.3603 no .
C9 H11B 2.7098 no .
C9 H11C 2.6923 no .
C9 H17 2.8555 no .
C10 H9A 2.6491 no .
C10 H9B 2.6572 no .
C10 H9C 3.3254 no .
C10 H11A 2.6977 no .
C10 H11B 2.6510 no .
C10 H11C 3.3378 no .
C10 H14 2.4871 no .
C11 H9A 2.6958 no .
C11 H9B 3.3603 no .
C11 H9C 2.7065 no .
C11 H10A 3.3401 no .
C11 H10B 2.6546 no .
C11 H10C 2.6882 no .
C11 H17 2.9593 no .
C12 H14 2.7291 no .
C12 H17 2.6981 no .
C13 H9A 3.3482 no .
C13 H9B 2.6965 no .
C13 H9C 2.6703 no .
C13 H10A 2.7467 no .
C13 H10B 3.3753 no .
C13 H10C 2.7184 no .
C13 H11A 2.6670 no .
C13 H11B 3.3411 no .
C13 H11C 2.6751 no .
C13 H15 3.2808 no .
C13 H18 3.2834 no .
C13 H23B 3.4877 no .
C13 H23C 3.4223 no .
C13 H31C 3.5075 no .
C14 H9B 3.5513 no .
C14 H10A 2.8094 no .
C14 H10C 2.7240 no .
C14 H11A 3.4657 no .
C14 H17 3.2534 no .
C14 H23B 3.0511 no .
C14 H23C 3.5685 no .
C14 H31C 3.3573 no .
C15 H18 3.2435 no .
C15 H23B 2.6912 no .
C15 H23C 3.2765 no .
C15 H31C 2.7883 no .
C16 H14 3.2756 no .
C16 H17 3.2612 no .
C16 H23B 2.8260 no .
C16 H23C 2.7785 no .
C16 H31A 3.5948 no .
C16 H31C 2.2769 no .
C17 H9B 3.3210 no .
C17 H9C 2.7387 no .
C17 H11A 3.3077 no .
C17 H11C 2.7623 no .
C17 H14 3.2562 no .
C17 H23C 2.9875 no .
C17 H31C 3.0069 no .
C18 H15 3.2419 no .
C18 H23B 3.3227 no .
C18 H23C 2.6295 no .
C18 H31C 2.3820 no .
C19 H21 2.9114 no .
C19 H32B 3.5314 no .
C20 H32B 3.0211 no .
C21 H19A 3.2188 no .
C21 H19B 3.2120 no .
C21 H19C 2.6994 no .
C21 H23A 2.5749 no .
C21 H23B 3.1410 no .
C21 H23C 3.1419 no .
C21 H32B 3.5572 no .
C23 H21 2.7781 no .
C24 H15 3.3650 no .
C24 H18 3.3605 no .
C24 H21 3.1761 no .
C24 H23A 3.4405 no .
C24 H23B 2.9733 no .
C24 H23C 2.9821 no .
C24 H32B 3.2826 no .
C25 H15 2.6371 no .
C25 H18 2.7003 no .
C25 H23B 3.3709 no .
C25 H23C 3.3697 no .
C25 H31C 2.9414 no .
C26 H28 2.9135 no .
C26 H43B 3.5034 no .
C27 H43B 2.9565 no .
C28 H26A 3.2131 no .
C28 H26B 3.2132 no .
C28 H26C 2.6911 no .
C28 H31A 2.7973 no .
C28 H31B 2.7969 no .
C28 H31C 3.3163 no .
C28 H43B 3.5006 no .
C29 H15 3.2561 no .
C29 H18 3.4477 no .
C29 H28 3.1843 no .
C29 H31A 3.3006 no .
C29 H31B 3.2554 no .
C29 H31C 2.7706 no .
C29 H43B 3.1987 no .
C31 H18 3.4339 no .
C31 H28 2.8052 no .
C32 H19B 3.5242 no .
C32 H34 2.9020 no .
C33 H19B 2.9935 no .
C34 H19B 3.5698 no .
C34 H32A 3.2129 no .
C34 H32B 3.2021 no .
C34 H32C 2.6759 no .
C34 H36A 3.1844 no .
C34 H36B 2.5822 no .
C34 H36C 3.0929 no .
C35 H46 3.5637 no .
C36 H34 2.7839 no .
C36 H46 3.3458 no .
C37 H19B 3.2031 no .
C37 H34 3.1866 no .
C37 H36A 2.9373 no .
C37 H36B 3.4395 no .
C37 H36C 3.0061 no .
C37 H46 3.3267 no .
C37 H47 3.3732 no .
C38 H36A 3.2898 no .
C38 H36C 3.4364 no .
C38 H44A 3.4647 no .
C38 H44B 3.2552 no .
C38 H46 2.7010 no .
C38 H47 2.6472 no .
C39 H26B 3.3158 no .
C39 H41 3.1812 no .
C39 H44A 3.0280 no .
C39 H44B 2.9247 no .
C39 H44C 3.4354 no .
C39 H46 3.4550 no .
C39 H47 3.2878 no .
C40 H47 3.5807 no .
C41 H43A 3.2095 no .
C41 H43B 3.2132 no .
C41 H43C 2.6868 no .
C41 H44A 3.0988 no .
C41 H44B 3.2026 no .
C41 H44C 2.5968 no .
C42 H26B 3.0541 no .
C43 H26B 3.5442 no .
C43 H41 2.9098 no .
C44 H41 2.8005 no .
C44 H47 3.4637 no .
C45 H36A 2.6931 no .
C45 H36C 2.9909 no .
C45 H44A 2.9535 no .
C45 H44B 2.6270 no .
C45 H48 3.2643 no .
C45 H49 3.2854 no .
C46 H36A 3.0194 no .
C46 H36C 2.7214 no .
C46 H44A 3.5955 no .
C46 H44B 2.6707 no .
C46 H47 3.2526 no .
C47 H36A 2.8538 no .
C47 H44A 2.6877 no .
C47 H44B 3.0067 no .
C47 H46 3.2490 no .
C48 H36A 3.3653 no .
C48 H44A 3.0995 no .
C48 H44B 3.3362 no .
C48 H49 3.2542 no .
C48 H52B 3.3447 no .
C48 H52C 2.7392 no .
C48 H54A 3.2974 no .
C48 H54C 2.6881 no .
C49 H36A 3.5051 no .
C49 H36C 3.3612 no .
C49 H44B 3.0567 no .
C49 H48 3.2513 no .
C49 H52B 3.4487 no .
C49 H53B 2.8497 no .
C49 H53C 2.7554 no .
C50 H44B 3.3793 no .
C50 H46 3.2852 no .
C50 H47 3.2970 no .
C50 H52A 3.3353 no .
C50 H52B 2.6779 no .
C50 H52C 2.6555 no .
C50 H53A 3.3753 no .
C50 H53B 2.7460 no .
C50 H53C 2.7250 no .
C50 H54A 2.7132 no .
C50 H54B 3.3484 no .
C50 H54C 2.6663 no .
C51 H48 2.6666 no .
C51 H49 2.7508 no .
C52 H48 2.9356 no .
C52 H53A 2.6520 no .
C52 H53B 3.3353 no .
C52 H53C 2.6684 no .
C52 H54A 3.3535 no .
C52 H54B 2.6745 no .
C52 H54C 2.7044 no .
C53 H49 2.5309 no .
C53 H52A 2.6571 no .
C53 H52B 2.6667 no .
C53 H52C 3.3338 no .
C53 H54A 2.6718 no .
C53 H54B 2.6692 no .
C53 H54C 3.3385 no .
C54 H48 2.8039 no .
C54 H52A 2.6812 no .
C54 H52B 3.3529 no .
C54 H52C 2.6989 no .
C54 H53A 2.6677 no .
C54 H53B 2.6715 no .
C54 H53C 3.3393 no .
C55 H57 2.9055 no .
C55 H73B 3.4097 no 2_656
C56 H73B 2.7601 no 2_656
C57 H55A 3.3704 no .
C57 H55B 2.9195 no .
C57 H55C 2.8267 no .
C57 H60A 2.7974 no .
C57 H60B 2.8037 no .
C57 H60C 3.3219 no .
C57 H73B 3.1402 no 2_656
C58 H57 3.1730 no .
C58 H60A 3.3175 no .
C58 H60B 3.2696 no .
C58 H60C 2.7997 no .
C58 H63 3.0303 no .
C58 H73B 2.9851 no 2_656
C59 H63 3.2363 no .
C59 H73B 3.2774 no 2_656
C60 H57 2.8052 no .
C60 H63 3.2822 no .
C61 H60C 2.9675 no .
C61 H63 2.6574 no .
C61 H65 2.6854 no .
C61 H77C 3.1669 no .
C62 H60C 2.3116 no .
C62 H64 3.2625 no .
C62 H66 3.2672 no .
C62 H77A 3.1257 no .
C62 H77C 2.6331 no .
C63 H60A 3.3701 no .
C63 H60C 2.4639 no .
C63 H65 3.2476 no .
C63 H77C 2.8588 no .
C64 H60C 3.0328 no .
C64 H66 3.2301 no .
C64 H69A 2.6692 no .
C64 H69B 2.9810 no .
C64 H70B 3.1208 no .
C64 H77C 3.2980 no .
C65 H60C 2.7546 no .
C65 H63 3.2489 no .
C65 H77A 2.6946 no .
C65 H77C 2.9043 no .
C66 H60C 3.2612 no .
C66 H64 3.2322 no .
C66 H70A 2.9999 no .
C66 H70B 3.5773 no .
C66 H71A 3.0612 no .
C66 H71B 2.6748 no .
C66 H77A 3.1092 no .
C66 H77C 3.3384 no .
C67 H60C 3.4305 no .
C67 H63 3.2799 no .
C67 H65 3.2823 no .
C67 H69A 2.7196 no .
C67 H69B 2.7209 no .
C67 H69C 3.3659 no .
C67 H70A 2.6675 no .
C67 H70B 2.6667 no .
C67 H70C 3.3362 no .
C67 H71A 2.7281 no .
C67 H71B 2.7322 no .
C67 H71C 3.3733 no .
C67 H77C 3.5367 no .
C68 H64 2.7039 no .
C68 H66 2.6827 no .
C69 H64 2.5514 no .
C69 H70A 3.3537 no .
C69 H70B 2.6950 no .
C69 H70C 2.6789 no .
C69 H71A 2.7035 no .
C69 H71B 3.3453 no .
C69 H71C 2.6503 no .
C70 H64 3.4440 no .
C70 H66 3.2963 no .
C70 H69A 2.6745 no .
C70 H69B 3.3566 no .
C70 H69C 2.6914 no .
C70 H71A 3.3626 no .
C70 H71B 2.6799 no .
C70 H71C 2.7010 no .
C71 H66 2.5982 no .
C71 H69A 3.3470 no .
C71 H69B 2.6993 no .
C71 H69C 2.6504 no .
C71 H70A 2.7011 no .
C71 H70B 3.3611 no .
C71 H70C 2.6836 no .
C72 H55A 3.3220 no 2_656
C72 H65 3.0342 no .
C72 H75 3.1785 no .
C72 H77A 3.1126 no .
C72 H77B 3.4097 no .
C72 H77C 2.8626 no .
C73 H75 2.9029 no .
C74 H55A 3.5148 no 2_656
C74 H55B 3.2089 no 2_656
C75 H55B 3.5510 no 2_656
C75 H73A 3.2089 no .
C75 H73B 3.2135 no .
C75 H73C 2.6794 no .
C75 H77A 3.0204 no .
C75 H77B 2.6025 no .
C75 H77C 3.2354 no .
C76 H65 3.2169 no .
C77 H65 3.2420 no .
C77 H75 2.7840 no .
H9A H10A 2.9068 no .
H9A H10B 2.4654 no .
H9A H10C 3.5545 no .
H9A H11A 3.5939 no .
H9A H11B 2.5236 no .
H9A H11C 2.9640 no .
H9B H10A 2.4472 no .
H9B H10B 2.9556 no .
H9B H10C 3.5488 no .
H9B H11B 3.5976 no .
H9B H11C 3.5897 no .
H9B H17 3.2787 no .
H9C H10A 3.5401 no .
H9C H10B 3.5553 no .
H9C H11A 3.5935 no .
H9C H11B 3.0060 no .
H9C H11C 2.5163 no .
H9C H17 2.2714 no .
H10A H11A 3.5959 no .
H10A H11B 3.5447 no .
H10A H14 2.2946 no .
H10B H11A 2.9649 no .
H10B H11B 2.4415 no .
H10B H11C 3.5418 no .
H10B H14 3.4523 no .
H10C H11A 2.5279 no .
H10C H11B 2.9454 no .
H10C H11C 3.5897 no .
H10C H14 2.2211 no .
H11A H17 3.4025 no .
H11C H17 2.4111 no .
H14 H15 2.3277 no .
H14 H23B 3.5169 no .
H15 H23B 2.9804 no .
H15 H31C 3.2781 no .
H17 H18 2.3164 no .
H17 H23C 3.4670 no .
H17 H31C 3.5726 no .
H18 H23C 2.9203 no .
H18 H31B 3.5829 no .
H18 H31C 2.6909 no .
H19A H21 3.5611 no .
H19B H21 3.5581 no .
H19B H32B 3.0315 no .
H19C H21 2.6627 no .
H21 H23A 2.4742 no .
H21 H23B 3.4389 no .
H21 H23C 3.4303 no .
H26A H28 3.5633 no .
H26B H28 3.5606 no .
H26B H43B 3.0275 no .
H26C H28 2.6599 no .
H28 H31A 2.8535 no .
H28 H31B 2.8779 no .
H32A H34 3.5603 no .
H32B H34 3.5430 no .
H32C H34 2.6395 no .
H34 H36A 3.5082 no .
H34 H36B 2.4916 no .
H34 H36C 3.3644 no .
H36A H46 3.4370 no .
H36A H47 3.1842 no .
H36C H46 2.6921 no .
H41 H43A 3.5559 no .
H41 H43B 3.5613 no .
H41 H43C 2.6537 no .
H41 H44A 3.3664 no .
H41 H44B 3.5353 no .
H41 H44C 2.5134 no .
H44A H47 2.8489 no .
H44A H48 3.4606 no .
H44B H46 3.0599 no .
H44B H47 3.5567 no .
H46 H49 2.3260 no .
H47 H48 2.3232 no .
H48 H52B 3.4202 no .
H48 H52C 2.3788 no .
H48 H54A 3.2451 no .
H48 H54C 2.2077 no .
H49 H53A 3.4966 no .
H49 H53B 2.3654 no .
H49 H53C 2.2421 no .
H52A H53A 2.4534 no .
H52A H53B 3.5524 no .
H52A H53C 2.9457 no .
H52A H54A 3.5704 no .
H52A H54B 2.4793 no .
H52A H54C 2.9813 no .
H52B H53A 2.9356 no .
H52B H53B 3.5674 no .
H52B H53C 2.4811 no .
H52B H54B 3.5678 no .
H52B H54C 3.5987 no .
H52C H53A 3.5488 no .
H52C H53C 3.5657 no .
H52C H54A 3.5980 no .
H52C H54B 2.9631 no .
H52C H54C 2.5302 no .
H53A H54A 2.9505 no .
H53A H54B 2.4765 no .
H53A H54C 3.5634 no .
H53B H54A 2.4834 no .
H53B H54B 2.9524 no .
H53B H54C 3.5676 no .
H53C H54A 3.5688 no .
H53C H54B 3.5650 no .
H55B H57 3.0674 no .
H55B H73B 3.1278 no 2_656
H55C H57 2.8942 no .
H57 H60A 2.8455 no .
H57 H60B 2.8845 no .
H60A H63 3.3176 no .
H60C H63 2.8267 no .
H60C H65 3.2524 no .
H63 H64 2.3237 no .
H63 H77C 3.2776 no .
H64 H69A 2.0639 no .
H64 H69B 2.6457 no .
H64 H69C 3.4849 no .
H64 H70B 3.0872 no .
H65 H66 2.3149 no .
H65 H77A 2.7295 no .
H65 H77C 3.3393 no .
H66 H70A 2.8796 no .
H66 H71A 2.7891 no .
H66 H71B 2.0656 no .
H66 H71C 3.5096 no .
H66 H77A 3.3928 no .
H69A H70A 3.5756 no .
H69A H70B 2.4955 no .
H69A H70C 2.9402 no .
H69A H71C 3.5418 no .
H69B H70B 3.5860 no .
H69B H70C 3.5817 no .
H69B H71A 2.5401 no .
H69B H71C 2.9524 no .
H69C H70A 3.5806 no .
H69C H70B 2.9890 no .
H69C H70C 2.4961 no .
H69C H71A 2.9589 no .
H69C H71B 3.5391 no .
H69C H71C 2.4305 no .
H70A H71A 3.5904 no .
H70A H71B 2.5010 no .
H70A H71C 2.9989 no .
H70B H71B 3.5820 no .
H70B H71C 3.5897 no .
H70C H71A 3.5871 no .
H70C H71B 2.9418 no .
H70C H71C 2.5047 no .
H73A H75 3.5526 no .
H73B H75 3.5530 no .
H73C H75 2.6405 no .
H75 H77A 3.2327 no .
H75 H77B 2.5369 no .
H75 H77C 3.5969 no .
N3 H53C 3.5166 no 4_555
N4 H54A 3.5563 no 4_565
N4 H54C 3.5030 no 4_565
N5 H71B 3.3089 no 4_564
N6 H69A 3.4980 no 4_554
N6 H69B 3.5161 no 4_554
N7 H11B 3.4333 no 6_556
N7 H11C 3.3191 no 6_556
N8 H10A 3.1275 no 6_546
C9 H19C 3.5582 no 4_555
C9 H21 3.0204 no 4_555
C9 H32A 3.2958 no 6_546
C10 H36B 3.4361 no 7_556
C10 H43A 3.0126 no 6_556
C10 H69C 3.4679 no 7_557
C10 H77B 3.2161 no 6_546
C11 H32A 3.3214 no 6_546
C11 H77B 3.3214 no 6_546
C14 H18 3.3544 no 6_556
C14 H23C 3.0692 no 6_556
C14 H34 3.5393 no 7_556
C15 H17 3.5364 no 6_556
C15 H23C 3.1550 no 6_556
C15 H34 3.5365 no 7_556
C17 H15 3.0775 no 6_546
C18 H14 3.2125 no 6_546
C18 H15 3.3505 no 6_546
C18 H34 3.5425 no 4_555
C19 H9B 3.4080 no 4_554
C19 H21 3.1404 no 7_546
C19 H23A 3.5339 no 7_546
C19 H31A 3.5674 no 4_554
C19 H31B 3.3945 no 4_554
C19 H31C 3.4808 no 4_554
C19 H69A 3.4103 no 4_554
C19 H69C 3.4571 no 4_554
C20 H9B 3.4053 no 4_554
C20 H9B 3.4351 no 6_546
C20 H10A 3.0943 no 6_546
C20 H21 3.4116 no 7_546
C21 H9A 3.5950 no 4_554
C21 H9B 2.9251 no 4_554
C21 H9B 3.0081 no 6_546
C21 H9C 3.3875 no 4_554
C21 H10A 3.1104 no 6_546
C21 H19C 3.1353 no 7_546
C21 H21 3.0597 no 7_546
C22 H10A 3.1713 no 6_546
C22 H14 3.5725 no 6_546
C23 H14 3.5765 no 6_546
C23 H19C 3.5270 no 7_546
C23 H31A 3.1896 no 6_546
C23 H70B 3.3689 no 6_546
C23 H70C 3.2860 no 6_546
C24 H10A 3.1626 no 6_546
C26 H11B 3.5353 no 6_556
C26 H49 3.4944 no 4_555
C26 H55A 3.5221 no 2_656
C26 H55B 3.1068 no 2_656
C26 H55C 3.5555 no 2_656
C26 H71A 3.5378 no 4_564
C26 H71C 3.5966 no 4_564
C26 H77C 3.4591 no .
C27 H11A 3.4998 no 6_556
C27 H11B 3.2086 no 6_556
C27 H11C 3.5781 no 6_556
C27 H49 3.3655 no 4_555
C27 H77C 3.5947 no .
C28 H11A 3.1805 no 6_556
C28 H11B 3.5512 no 6_556
C28 H46 2.9378 no 4_555
C28 H49 3.1542 no 4_555
C28 H77C 3.1629 no .
C29 H11C 3.2252 no 6_556
C30 H11A 3.3087 no 6_556
C30 H11C 3.4771 no 6_556
C30 H36C 3.4707 no 4_555
C30 H46 3.1129 no 4_555
C31 H19B 3.3293 no 4_555
C31 H19C 3.4830 no 4_555
C31 H23A 3.3135 no 6_556
C31 H36C 3.5569 no 4_555
C31 H46 3.0299 no 4_555
C31 H70B 3.2438 no .
C32 H9C 3.4154 no 6_556
C32 H32B 3.4604 no 7_556
C32 H32C 3.1769 no 7_556
C33 H71B 3.5121 no 4_564
C34 H17 3.4788 no 4_554
C34 H18 3.1225 no 4_554
C34 H70A 2.8856 no 4_564
C34 H70C 3.5510 no 4_564
C34 H71B 3.5624 no 4_564
C35 H18 3.4011 no 4_554
C35 H31B 3.5567 no 4_554
C35 H70A 3.1509 no 4_564
C35 H71B 3.3629 no 4_564
C36 H10C 3.4540 no 7_556
C36 H18 3.3569 no 4_554
C36 H43B 3.5496 no 4_554
C36 H70A 3.4456 no 4_564
C36 H77A 3.3354 no 4_564
C37 H31B 3.4876 no 4_554
C37 H71B 3.1947 no 4_564
C38 H31B 3.5722 no 4_554
C39 H69A 3.3992 no 4_554
C40 H55C 3.5040 no 2_656
C40 H64 3.4607 no 4_554
C40 H69A 3.5930 no 4_554
C40 H69B 3.2753 no 4_554
C41 H53B 2.9970 no 4_555
C41 H54A 3.2296 no 4_555
C41 H69B 2.9573 no 4_554
C41 H73C 3.2624 no 1_545
C41 H75 3.1519 no 1_545
C42 H53B 3.1746 no 4_555
C42 H69B 3.1310 no 4_554
C42 H75 3.4704 no 1_545
C43 H10B 3.5515 no 6_546
C43 H36C 3.3512 no 4_555
C43 H53B 3.3421 no 4_555
C43 H54A 3.4748 no 4_555
C43 H75 3.4309 no 1_545
C44 H52A 3.2344 no 3_656
C44 H52C 3.1785 no 3_656
C44 H60A 3.1460 no 4_554
C44 H64 3.4171 no 4_554
C44 H73C 3.4053 no 1_545
C46 H28 3.4082 no 4_554
C46 H31B 3.1365 no 4_554
C46 H63 3.2243 no 4_554
C46 H64 3.1029 no 4_554
C47 H57 2.9390 no 2_656
C47 H65 3.1752 no 4_564
C47 H66 2.9537 no 4_564
C48 H57 2.9274 no 2_656
C48 H65 2.8625 no 4_564
C49 H28 3.5342 no 4_554
C49 H43B 3.3252 no 4_554
C49 H43C 3.5951 no 4_554
C49 H63 2.9094 no 4_554
C52 H44A 3.0976 no 3_656
C52 H44C 3.1758 no 3_656
C53 H41 3.5455 no 4_554
C53 H55A 3.0885 no 3_656
C53 H55C 3.2892 no 3_656
C54 H41 3.2502 no 4_554
C54 H43C 3.5514 no 4_554
C54 H54B 3.5898 no 2_655
C54 H73A 3.4007 no 3_666
C55 H26B 3.1980 no 2_656
C55 H26C 3.2960 no 2_656
C55 H53A 3.3266 no 3_656
C55 H53B 3.5987 no 3_656
C55 H53C 3.4318 no 3_656
C56 H52B 3.3526 no 4_555
C57 H47 3.2551 no 2_656
C57 H48 3.2655 no 2_656
C57 H52B 3.1231 no 4_555
C58 H53C 3.5879 no 4_555
C58 H60B 3.3331 no 3_667
C59 H52B 3.4133 no 4_555
C59 H60B 2.9840 no 3_667
C60 H44C 3.3601 no 4_555
C60 H60B 2.9441 no 3_667
C60 H73A 3.5062 no 4_565
C60 H73B 3.1266 no 4_565
C60 H73C 3.1936 no 4_565
C63 H28 3.0259 no .
C63 H44B 3.2796 no 4_555
C63 H49 3.4369 no 4_555
C64 H28 3.0413 no .
C64 H44B 3.2050 no 4_555
C64 H46 3.3338 no 4_555
C65 H47 3.4342 no 4_565
C65 H48 3.3155 no 4_565
C66 H36A 3.4080 no 4_565
C66 H47 3.1351 no 4_565
C69 H10B 3.4819 no 7_557
C69 H19A 2.9395 no 4_555
C69 H75 3.1943 no 4_565
C70 H23A 3.1387 no 6_556
C70 H23B 3.3570 no 6_556
C70 H31A 3.3020 no .
C70 H34 3.5335 no 4_565
C71 H26A 2.8856 no 4_565
C71 H75 3.3580 no 4_565
C72 H26C 3.4628 no .
C72 H54C 3.4365 no 4_565
C73 H41 3.1418 no 1_565
C73 H44C 3.2708 no 1_565
C73 H60A 3.2613 no 4_564
C73 H60B 3.2270 no 4_564
C73 H60C 3.3203 no 4_564
C74 H41 3.2557 no 1_565
C74 H54A 3.2507 no 4_565
C74 H71A 3.5879 no 4_564
C75 H41 3.0620 no 1_565
C75 H43C 3.2974 no 1_565
C75 H54A 3.1490 no 4_565
C75 H69B 3.2781 no 4_564
C75 H71A 3.0187 no 4_564
C76 H26C 3.1569 no .
C76 H43C 3.5800 no 1_565
C76 H54A 3.3842 no 4_565
C77 H10C 3.5607 no 6_556
C77 H26C 3.1923 no .
C77 H28 3.4421 no .
C77 H43C 3.5244 no 1_565
H9A C21 3.5950 no 4_555
H9A H21 3.0926 no 4_555
H9A H32A 3.0238 no 6_546
H9A H32C 3.5860 no 6_546
H9A H69C 2.9177 no 7_557
H9A H70C 2.7493 no 7_557
H9A H71C 3.0011 no 7_557
H9B C19 3.4080 no 4_555
H9B C20 3.4053 no 4_555
H9B C20 3.4351 no 6_556
H9B C21 2.9251 no 4_555
H9B C21 3.0081 no 6_556
H9B H19B 3.5939 no 4_555
H9B H19C 2.7983 no 4_555
H9B H19C 3.4632 no 6_556
H9B H21 2.3382 no 4_555
H9B H21 2.7394 no 6_556
H9C C21 3.3875 no 4_555
H9C C32 3.4154 no 6_546
H9C H19B 3.5488 no 4_555
H9C H19C 3.4736 no 4_555
H9C H21 3.1942 no 4_555
H9C H32A 2.7699 no 6_546
H9C H32B 3.0838 no 4_555
H9C H32C 3.5910 no 4_555
H9C H32C 3.1880 no 6_546
H10A N8 3.1275 no 6_556
H10A C20 3.0943 no 6_556
H10A C21 3.1104 no 6_556
H10A C22 3.1713 no 6_556
H10A C24 3.1626 no 6_556
H10A H21 3.5596 no 6_556
H10A H43A 2.9224 no 6_556
H10B C43 3.5515 no 6_556
H10B C69 3.4819 no 7_557
H10B H43A 2.6402 no 6_556
H10B H69B 3.5929 no 7_557
H10B H69C 2.5938 no 7_557
H10B H71C 3.3242 no 7_557
H10B H77B 2.7358 no 6_546
H10C C36 3.4540 no 7_556
H10C C77 3.5607 no 6_546
H10C H36B 2.5279 no 7_556
H10C H43A 2.9703 no 6_556
H10C H77A 3.4001 no 6_546
H10C H77B 2.8798 no 6_546
H11A C27 3.4998 no 6_546
H11A C28 3.1805 no 6_546
H11A C30 3.3087 no 6_546
H11A H28 3.4001 no 6_546
H11A H31A 3.5067 no 6_546
H11A H77B 3.0136 no 6_546
H11A H77C 3.4647 no 6_546
H11B N7 3.4333 no 6_546
H11B C26 3.5353 no 6_546
H11B C27 3.2086 no 6_546
H11B C28 3.5512 no 6_546
H11B H26A 3.0275 no 6_546
H11B H32A 3.0816 no 6_546
H11B H71C 2.7473 no 7_557
H11B H77B 2.8444 no 6_546
H11C N7 3.3191 no 6_546
H11C C27 3.5781 no 6_546
H11C C29 3.2252 no 6_546
H11C C30 3.4771 no 6_546
H11C H15 2.9969 no 6_546
H11C H32A 2.7727 no 6_546
H14 C18 3.2125 no 6_556
H14 C22 3.5725 no 6_556
H14 C23 3.5765 no 6_556
H14 H18 2.5806 no 6_556
H14 H23C 2.8521 no 6_556
H14 H34 3.1408 no 7_556
H14 H36B 3.1695 no 7_556
H15 C17 3.0775 no 6_556
H15 C18 3.3505 no 6_556
H15 H11C 2.9969 no 6_556
H15 H17 2.6260 no 6_556
H15 H18 3.1208 no 6_556
H15 H23C 3.0073 no 6_556
H15 H34 3.1292 no 7_556
H17 C15 3.5364 no 6_546
H17 C34 3.4788 no 4_555
H17 H15 2.6260 no 6_546
H17 H19B 3.5821 no 4_555
H17 H32B 3.5867 no 4_555
H17 H32C 3.3710 no 4_555
H17 H34 3.1685 no 4_555
H18 C14 3.3544 no 6_546
H18 C34 3.1225 no 4_555
H18 C35 3.4011 no 4_555
H18 C36 3.3569 no 4_555
H18 H14 2.5806 no 6_546
H18 H15 3.1208 no 6_546
H18 H34 2.8021 no 4_555
H18 H36B 3.0766 no 4_555
H18 H36C 3.1242 no 4_555
H19A C69 2.9395 no 4_554
H19A H21 3.4921 no 7_546
H19A H23A 3.5538 no 7_546
H19A H31A 3.4041 no 4_554
H19A H31B 3.2341 no 4_554
H19A H69A 2.4899 no 4_554
H19A H69B 3.5450 no 4_554
H19A H69C 2.5238 no 4_554
H19B C31 3.3293 no 4_554
H19B H9B 3.5939 no 4_554
H19B H9C 3.5488 no 4_554
H19B H17 3.5821 no 4_554
H19B H31A 3.4815 no 4_554
H19B H31B 2.9422 no 4_554
H19B H31C 3.0398 no 4_554
H19C C9 3.5582 no 4_554
H19C C21 3.1353 no 7_546
H19C C23 3.5270 no 7_546
H19C C31 3.4830 no 4_554
H19C H9B 2.7983 no 4_554
H19C H9B 3.4632 no 6_546
H19C H9C 3.4736 no 4_554
H19C H21 2.3225 no 7_546
H19C H23A 2.7085 no 7_546
H19C H31A 3.2311 no 4_554
H19C H31B 3.4648 no 4_554
H19C H31C 3.1809 no 4_554
H21 C9 3.0204 no 4_554
H21 C19 3.1404 no 7_546
H21 C20 3.4116 no 7_546
H21 C21 3.0597 no 7_546
H21 H9A 3.0926 no 4_554
H21 H9B 2.3382 no 4_554
H21 H9B 2.7394 no 6_546
H21 H9C 3.1942 no 4_554
H21 H10A 3.5596 no 6_546
H21 H19A 3.4921 no 7_546
H21 H19C 2.3225 no 7_546
H21 H21 2.3730 no 7_546
H23A C19 3.5339 no 7_546
H23A C31 3.3135 no 6_546
H23A C70 3.1387 no 6_546
H23A H19A 3.5538 no 7_546
H23A H19C 2.7085 no 7_546
H23A H31A 2.5163 no 6_546
H23A H31C 3.2789 no 6_546
H23A H70A 3.5811 no 6_546
H23A H70B 2.7276 no 6_546
H23A H70C 2.7132 no 6_546
H23B C70 3.3570 no 6_546
H23B H31A 3.5469 no 6_546
H23B H34 3.1476 no 7_556
H23B H70A 3.3512 no 6_546
H23B H70B 3.1663 no 6_546
H23B H70C 2.9994 no 6_546
H23C C14 3.0692 no 6_546
H23C C15 3.1550 no 6_546
H23C H14 2.8521 no 6_546
H23C H15 3.0073 no 6_546
H23C H31A 3.0893 no 6_546
H23C H31C 3.4908 no 6_546
H26A C71 2.8856 no 4_564
H26A H11B 3.0275 no 6_556
H26A H55B 3.0022 no 2_656
H26A H71A 2.6913 no 4_564
H26A H71B 2.8438 no 4_564
H26A H71C 2.6312 no 4_564
H26A H77B 3.4525 no .
H26B C55 3.1980 no 2_656
H26B H49 3.3391 no 4_555
H26B H53B 2.9132 no 4_555
H26B H53C 3.4959 no 4_555
H26B H55A 3.2284 no 2_656
H26B H55B 2.9079 no 2_656
H26B H55C 2.9267 no 2_656
H26C C55 3.2960 no 2_656
H26C C72 3.4628 no .
H26C C76 3.1569 no .
H26C C77 3.1923 no .
H26C H49 3.2254 no 4_555
H26C H53B 3.5621 no 4_555
H26C H53C 3.4145 no 4_555
H26C H55A 3.0137 no 2_656
H26C H55B 2.8807 no 2_656
H26C H55C 3.4824 no 2_656
H26C H77B 3.2146 no .
H26C H77C 2.7531 no .
H28 C46 3.4082 no 4_555
H28 C49 3.5342 no 4_555
H28 C63 3.0259 no .
H28 C64 3.0413 no .
H28 C77 3.4421 no .
H28 H11A 3.4001 no 6_556
H28 H46 2.6994 no 4_555
H28 H49 2.9578 no 4_555
H28 H63 2.9550 no .
H28 H64 2.9769 no .
H28 H70B 3.4615 no .
H28 H77C 2.5265 no .
H31A C19 3.5674 no 4_555
H31A C23 3.1896 no 6_556
H31A C70 3.3020 no .
H31A H11A 3.5067 no 6_556
H31A H19A 3.4041 no 4_555
H31A H19B 3.4815 no 4_555
H31A H19C 3.2311 no 4_555
H31A H23A 2.5163 no 6_556
H31A H23B 3.5469 no 6_556
H31A H23C 3.0893 no 6_556
H31A H46 3.5272 no 4_555
H31A H69A 3.3028 no .
H31A H70B 2.3596 no .
H31A H70C 3.5481 no .
H31B C19 3.3945 no 4_555
H31B C35 3.5567 no 4_555
H31B C37 3.4876 no 4_555
H31B C38 3.5722 no 4_555
H31B C46 3.1365 no 4_555
H31B H19A 3.2341 no 4_555
H31B H19B 2.9422 no 4_555
H31B H19C 3.4648 no 4_555
H31B H36C 3.0529 no 4_555
H31B H46 2.2597 no 4_555
H31B H64 3.3749 no .
H31B H69A 3.1717 no .
H31B H70B 3.4040 no .
H31C C19 3.4808 no 4_555
H31C H19B 3.0398 no 4_555
H31C H19C 3.1809 no 4_555
H31C H23A 3.2789 no 6_556
H31C H23C 3.4908 no 6_556
H32A C9 3.2958 no 6_556
H32A C11 3.3214 no 6_556
H32A H9A 3.0238 no 6_556
H32A H9C 2.7699 no 6_556
H32A H11B 3.0816 no 6_556
H32A H11C 2.7727 no 6_556
H32A H32C 3.3592 no 7_556
H32A H71C 3.5201 no 4_564
H32B C32 3.4604 no 7_556
H32B H9C 3.0838 no 4_554
H32B H17 3.5867 no 4_554
H32B H32B 3.4863 no 7_556
H32B H32C 2.7770 no 7_556
H32C C32 3.1769 no 7_556
H32C H9A 3.5860 no 6_556
H32C H9C 3.5910 no 4_554
H32C H9C 3.1880 no 6_556
H32C H17 3.3710 no 4_554
H32C H32A 3.3592 no 7_556
H32C H32B 2.7770 no 7_556
H32C H32C 2.8966 no 7_556
H34 C14 3.5393 no 7_556
H34 C15 3.5365 no 7_556
H34 C18 3.5425 no 4_554
H34 C70 3.5335 no 4_564
H34 H14 3.1408 no 7_556
H34 H15 3.1292 no 7_556
H34 H17 3.1685 no 4_554
H34 H18 2.8021 no 4_554
H34 H23B 3.1476 no 7_556
H34 H70A 2.8071 no 4_564
H34 H70C 3.4010 no 4_564
H36A C66 3.4080 no 4_564
H36A H43C 3.3036 no 4_554
H36A H65 3.4719 no 4_564
H36A H66 2.8970 no 4_564
H36A H70A 3.4117 no 4_564
H36A H77A 2.7150 no 4_564
H36B C10 3.4361 no 7_556
H36B H10C 2.5279 no 7_556
H36B H14 3.1695 no 7_556
H36B H18 3.0766 no 4_554
H36B H43A 3.4121 no 4_554
H36B H70A 3.1781 no 4_564
H36B H77A 3.0748 no 4_564
H36C C30 3.4707 no 4_554
H36C C31 3.5569 no 4_554
H36C C43 3.3512 no 4_554
H36C H18 3.1242 no 4_554
H36C H31B 3.0529 no 4_554
H36C H43A 3.3375 no 4_554
H36C H43B 2.8669 no 4_554
H36C H43C 3.3111 no 4_554
H41 C53 3.5455 no 4_555
H41 C54 3.2502 no 4_555
H41 C73 3.1418 no 1_545
H41 C74 3.2557 no 1_545
H41 C75 3.0620 no 1_545
H41 H53A 3.5202 no 4_555
H41 H53B 2.8620 no 4_555
H41 H54A 2.4872 no 4_555
H41 H54B 3.2255 no 4_555
H41 H69B 3.1854 no 4_554
H41 H73A 3.0929 no 1_545
H41 H73C 2.6828 no 1_545
H41 H75 2.7290 no 1_545
H43A C10 3.0126 no 6_546
H43A H10A 2.9224 no 6_546
H43A H10B 2.6402 no 6_546
H43A H10C 2.9703 no 6_546
H43A H36B 3.4121 no 4_555
H43A H36C 3.3375 no 4_555
H43A H69B 3.5496 no 4_554
H43A H69C 3.4522 no 4_554
H43A H75 3.4303 no 1_545
H43A H77B 3.5528 no 1_545
H43B C36 3.5496 no 4_555
H43B C49 3.3252 no 4_555
H43B H36C 2.8669 no 4_555
H43B H49 3.0299 no 4_555
H43B H53B 3.1888 no 4_555
H43C C49 3.5951 no 4_555
H43C C54 3.5514 no 4_555
H43C C75 3.2974 no 1_545
H43C C76 3.5800 no 1_545
H43C C77 3.5244 no 1_545
H43C H36A 3.3036 no 4_555
H43C H36C 3.3111 no 4_555
H43C H49 3.5828 no 4_555
H43C H53B 3.1183 no 4_555
H43C H54A 2.6540 no 4_555
H43C H75 2.9329 no 1_545
H43C H77A 3.0840 no 1_545
H43C H77B 3.4343 no 1_545
H44A C52 3.0976 no 3_656
H44A H52A 2.8100 no 3_656
H44A H52B 3.1472 no 3_656
H44A H52C 2.8214 no 3_656
H44A H55C 3.0610 no 2_656
H44A H57 3.2934 no 2_656
H44A H60A 3.5750 no 4_554
H44B C63 3.2796 no 4_554
H44B C64 3.2050 no 4_554
H44B H60A 2.9968 no 4_554
H44B H63 2.8849 no 4_554
H44B H64 2.7367 no 4_554
H44C C52 3.1758 no 3_656
H44C C60 3.3601 no 4_554
H44C C73 3.2708 no 1_545
H44C H52A 2.8234 no 3_656
H44C H52C 2.6690 no 3_656
H44C H60A 2.4843 no 4_554
H44C H60C 3.4554 no 4_554
H44C H73A 3.0289 no 1_545
H44C H73C 2.6310 no 1_545
H46 C28 2.9378 no 4_554
H46 C30 3.1129 no 4_554
H46 C31 3.0299 no 4_554
H46 C64 3.3338 no 4_554
H46 H28 2.6994 no 4_554
H46 H31A 3.5272 no 4_554
H46 H31B 2.2597 no 4_554
H46 H63 3.1498 no 4_554
H46 H64 2.6023 no 4_554
H46 H69A 3.5576 no 4_554
H47 C57 3.2551 no 2_656
H47 C65 3.4342 no 4_564
H47 C66 3.1351 no 4_564
H47 H55B 3.3617 no 2_656
H47 H55C 3.2469 no 2_656
H47 H57 2.4194 no 2_656
H47 H65 3.0014 no 4_564
H47 H66 2.3758 no 4_564
H47 H71B 3.3488 no 4_564
H48 C57 3.2655 no 2_656
H48 C65 3.3155 no 4_564
H48 H57 2.3781 no 2_656
H48 H60A 3.3043 no 2_656
H48 H60B 3.4985 no 2_656
H48 H65 2.4295 no 4_564
H49 C26 3.4944 no 4_554
H49 C27 3.3655 no 4_554
H49 C28 3.1542 no 4_554
H49 C63 3.4369 no 4_554
H49 H26B 3.3391 no 4_554
H49 H26C 3.2254 no 4_554
H49 H28 2.9578 no 4_554
H49 H43B 3.0299 no 4_554
H49 H43C 3.5828 no 4_554
H49 H63 2.5884 no 4_554
H52A C44 3.2344 no 3_656
H52A H44A 2.8100 no 3_656
H52A H44C 2.8234 no 3_656
H52A H53A 2.8925 no 2_655
H52A H54B 3.5602 no 2_655
H52A H55C 3.2117 no 4_554
H52B C56 3.3526 no 4_554
H52B C57 3.1231 no 4_554
H52B C59 3.4133 no 4_554
H52B H44A 3.1472 no 3_656
H52B H57 3.3086 no 4_554
H52C C44 3.1785 no 3_656
H52C H44A 2.8214 no 3_656
H52C H44C 2.6690 no 3_656
H52C H60A 2.9839 no 2_656
H53A C55 3.3266 no 3_656
H53A H41 3.5202 no 4_554
H53A H52A 2.8925 no 2_655
H53A H53A 2.8970 no 2_655
H53A H55A 2.8689 no 3_656
H53A H55C 2.9218 no 3_656
H53B C41 2.9970 no 4_554
H53B C42 3.1746 no 4_554
H53B C43 3.3421 no 4_554
H53B C55 3.5987 no 3_656
H53B H26B 2.9132 no 4_554
H53B H26C 3.5621 no 4_554
H53B H41 2.8620 no 4_554
H53B H43B 3.1888 no 4_554
H53B H43C 3.1183 no 4_554
H53B H55A 3.2238 no 3_656
H53B H55C 3.0762 no 3_656
H53C N3 3.5166 no 4_554
H53C C55 3.4318 no 3_656
H53C C58 3.5879 no 4_554
H53C H26B 3.4959 no 4_554
H53C H26C 3.4145 no 4_554
H53C H55A 2.6766 no 3_656
H53C H55C 3.3299 no 3_656
H53C H63 3.1752 no 4_554
H54A N4 3.5563 no 4_564
H54A C41 3.2296 no 4_554
H54A C43 3.4748 no 4_554
H54A C74 3.2507 no 4_564
H54A C75 3.1490 no 4_564
H54A C76 3.3842 no 4_564
H54A H41 2.4872 no 4_554
H54A H43C 2.6540 no 4_554
H54A H75 3.4342 no 4_564
H54B C54 3.5898 no 2_655
H54B H41 3.2255 no 4_554
H54B H52A 3.5602 no 2_655
H54B H54B 2.6098 no 2_655
H54B H73A 2.9674 no 3_666
H54B H73A 3.2578 no 4_564
H54C N4 3.5030 no 4_564
H54C C72 3.4365 no 4_564
H54C H65 2.9576 no 4_564
H54C H73A 2.9257 no 3_666
H55A C26 3.5221 no 2_656
H55A C53 3.0885 no 3_656
H55A H26B 3.2284 no 2_656
H55A H26C 3.0137 no 2_656
H55A H53A 2.8689 no 3_656
H55A H53B 3.2238 no 3_656
H55A H53C 2.6766 no 3_656
H55B C26 3.1068 no 2_656
H55B H26A 3.0022 no 2_656
H55B H26B 2.9079 no 2_656
H55B H26C 2.8807 no 2_656
H55B H47 3.3617 no 2_656
H55B H71A 2.9577 no 3_667
H55B H71B 3.5885 no 3_667
H55C C26 3.5555 no 2_656
H55C C40 3.5040 no 2_656
H55C C53 3.2892 no 3_656
H55C H26B 2.9267 no 2_656
H55C H26C 3.4824 no 2_656
H55C H44A 3.0610 no 2_656
H55C H47 3.2469 no 2_656
H55C H52A 3.2117 no 4_555
H55C H53A 2.9218 no 3_656
H55C H53B 3.0762 no 3_656
H55C H53C 3.3299 no 3_656
H57 C47 2.9390 no 2_656
H57 C48 2.9274 no 2_656
H57 H44A 3.2934 no 2_656
H57 H47 2.4194 no 2_656
H57 H48 2.3781 no 2_656
H57 H52B 3.3086 no 4_555
H57 H65 3.2643 no 3_667
H60A C44 3.1460 no 4_555
H60A C73 3.2613 no 4_565
H60A H44A 3.5750 no 4_555
H60A H44B 2.9968 no 4_555
H60A H44C 2.4843 no 4_555
H60A H48 3.3043 no 2_656
H60A H52C 2.9839 no 2_656
H60A H73A 3.1226 no 4_565
H60A H73B 3.1999 no 4_565
H60A H73C 2.9155 no 4_565
H60B C58 3.3331 no 3_667
H60B C59 2.9840 no 3_667
H60B C60 2.9441 no 3_667
H60B C73 3.2270 no 4_565
H60B H48 3.4985 no 2_656
H60B H60B 2.4349 no 3_667
H60B H60C 3.0489 no 3_667
H60B H65 3.4854 no 3_667
H60B H73A 3.2183 no 4_565
H60B H73B 2.7052 no 4_565
H60B H73C 3.2427 no 4_565
H60C C73 3.3203 no 4_565
H60C H44C 3.4554 no 4_555
H60C H60B 3.0489 no 3_667
H60C H73B 2.9642 no 4_565
H60C H73C 2.8941 no 4_565
H63 C46 3.2243 no 4_555
H63 C49 2.9094 no 4_555
H63 H28 2.9550 no .
H63 H44B 2.8849 no 4_555
H63 H46 3.1498 no 4_555
H63 H49 2.5884 no 4_555
H63 H53C 3.1752 no 4_555
H64 C40 3.4607 no 4_555
H64 C44 3.4171 no 4_555
H64 C46 3.1029 no 4_555
H64 H28 2.9769 no .
H64 H31B 3.3749 no .
H64 H44B 2.7367 no 4_555
H64 H46 2.6023 no 4_555
H65 C47 3.1752 no 4_565
H65 C48 2.8625 no 4_565
H65 H36A 3.4719 no 4_565
H65 H47 3.0014 no 4_565
H65 H48 2.4295 no 4_565
H65 H54C 2.9576 no 4_565
H65 H57 3.2643 no 3_667
H65 H60B 3.4854 no 3_667
H66 C47 2.9537 no 4_565
H66 H36A 2.8970 no 4_565
H66 H47 2.3758 no 4_565
H69A N6 3.4980 no 4_555
H69A C19 3.4103 no 4_555
H69A C39 3.3992 no 4_555
H69A C40 3.5930 no 4_555
H69A H19A 2.4899 no 4_555
H69A H31A 3.3028 no .
H69A H31B 3.1717 no .
H69A H46 3.5576 no 4_555
H69B N6 3.5161 no 4_555
H69B C40 3.2753 no 4_555
H69B C41 2.9573 no 4_555
H69B C42 3.1310 no 4_555
H69B C75 3.2781 no 4_565
H69B H10B 3.5929 no 7_557
H69B H19A 3.5450 no 4_555
H69B H41 3.1854 no 4_555
H69B H43A 3.5496 no 4_555
H69B H73C 3.1507 no 4_565
H69B H75 2.3813 no 4_565
H69C C10 3.4679 no 7_557
H69C C19 3.4571 no 4_555
H69C H9A 2.9177 no 7_557
H69C H10B 2.5938 no 7_557
H69C H19A 2.5238 no 4_555
H69C H43A 3.4522 no 4_555
H69C H75 3.3097 no 4_565
H70A C34 2.8856 no 4_565
H70A C35 3.1509 no 4_565
H70A C36 3.4456 no 4_565
H70A H23A 3.5811 no 6_556
H70A H23B 3.3512 no 6_556
H70A H34 2.8071 no 4_565
H70A H36A 3.4117 no 4_565
H70A H36B 3.1781 no 4_565
H70B C23 3.3689 no 6_556
H70B C31 3.2438 no .
H70B H23A 2.7276 no 6_556
H70B H23B 3.1663 no 6_556
H70B H28 3.4615 no .
H70B H31A 2.3596 no .
H70B H31B 3.4040 no .
H70C C23 3.2860 no 6_556
H70C C34 3.5510 no 4_565
H70C H9A 2.7493 no 7_557
H70C H23A 2.7132 no 6_556
H70C H23B 2.9994 no 6_556
H70C H31A 3.5481 no .
H70C H34 3.4010 no 4_565
H71A C26 3.5378 no 4_565
H71A C74 3.5879 no 4_565
H71A C75 3.0187 no 4_565
H71A H26A 2.6913 no 4_565
H71A H55B 2.9577 no 3_667
H71A H73C 3.4670 no 4_565
H71A H75 2.6044 no 4_565
H71B N5 3.3089 no 4_565
H71B C33 3.5121 no 4_565
H71B C34 3.5624 no 4_565
H71B C35 3.3629 no 4_565
H71B C37 3.1947 no 4_565
H71B H26A 2.8438 no 4_565
H71B H47 3.3488 no 4_565
H71B H55B 3.5885 no 3_667
H71C C26 3.5966 no 4_565
H71C H9A 3.0011 no 7_557
H71C H10B 3.3242 no 7_557
H71C H11B 2.7473 no 7_557
H71C H26A 2.6312 no 4_565
H71C H32A 3.5201 no 4_565
H71C H75 3.4603 no 4_565
H73A C54 3.4007 no 3_666
H73A C60 3.5062 no 4_564
H73A H41 3.0929 no 1_565
H73A H44C 3.0289 no 1_565
H73A H54B 2.9674 no 3_666
H73A H54B 3.2578 no 4_565
H73A H54C 2.9257 no 3_666
H73A H60A 3.1226 no 4_564
H73A H60B 3.2183 no 4_564
H73B C60 3.1266 no 4_564
H73B H60A 3.1999 no 4_564
H73B H60B 2.7052 no 4_564
H73B H60C 2.9642 no 4_564
H73C C41 3.2624 no 1_565
H73C C44 3.4053 no 1_565
H73C C60 3.1936 no 4_564
H73C H41 2.6828 no 1_565
H73C H44C 2.6310 no 1_565
H73C H60A 2.9155 no 4_564
H73C H60B 3.2427 no 4_564
H73C H60C 2.8941 no 4_564
H73C H69B 3.1507 no 4_564
H73C H71A 3.4670 no 4_564
H75 C41 3.1519 no 1_565
H75 C42 3.4704 no 1_565
H75 C43 3.4309 no 1_565
H75 C69 3.1943 no 4_564
H75 C71 3.3580 no 4_564
H75 H41 2.7290 no 1_565
H75 H43A 3.4303 no 1_565
H75 H43C 2.9329 no 1_565
H75 H54A 3.4342 no 4_565
H75 H69B 2.3813 no 4_564
H75 H69C 3.3097 no 4_564
H75 H71A 2.6044 no 4_564
H75 H71C 3.4603 no 4_564
H77A C36 3.3354 no 4_565
H77A H10C 3.4001 no 6_556
H77A H36A 2.7150 no 4_565
H77A H36B 3.0748 no 4_565
H77A H43C 3.0840 no 1_565
H77B C10 3.2161 no 6_556
H77B C11 3.3214 no 6_556
H77B H10B 2.7358 no 6_556
H77B H10C 2.8798 no 6_556
H77B H11A 3.0136 no 6_556
H77B H11B 2.8444 no 6_556
H77B H26A 3.4525 no .
H77B H26C 3.2146 no .
H77B H43A 3.5528 no 1_565
H77B H43C 3.4343 no 1_565
H77C C26 3.4591 no .
H77C C27 3.5947 no .
H77C C28 3.1629 no .
H77C H11A 3.4647 no 6_556
H77C H26C 2.7531 no .
H77C H28 2.5265 no .

loop_
_geom_torsion_atom_site_label_1
_geom_torsion_atom_site_label_2
_geom_torsion_atom_site_label_3
_geom_torsion_atom_site_label_4
_geom_torsion
_geom_torsion_publ_flag
_geom_torsion_site_symmetry_1
_geom_torsion_site_symmetry_3
_geom_torsion_site_symmetry_4
N3 Zn1 N3 C56 75.4(3) no . 2_656 2_656
N3 Zn1 N3 C58 -131.2(3) no . 2_656 2_656
N3 Zn1 N3 C56 75.4(3) no 2_656 . .
N3 Zn1 N3 C58 -131.2(3) no 2_656 . .
N3 Zn1 N4 C72 -8.1(3) no . . .
N3 Zn1 N4 C74 -166.6(3) no . . .
N4 Zn1 N3 C56 -165.2(3) no . . .
N4 Zn1 N3 C58 -11.8(3) no . . .
N3 Zn1 N4 C72 122.1(3) no . 2_656 2_656
N3 Zn1 N4 C74 -36.3(4) no . 2_656 2_656
N4 Zn1 N3 C56 -36.5(3) no 2_656 . .
N4 Zn1 N3 C58 116.9(3) no 2_656 . .
N3 Zn1 N4 C72 122.1(3) no 2_656 . .
N3 Zn1 N4 C74 -36.3(4) no 2_656 . .
N4 Zn1 N3 C56 -36.5(3) no . 2_656 2_656
N4 Zn1 N3 C58 116.9(3) no . 2_656 2_656
N3 Zn1 N4 C72 -8.1(3) no 2_656 2_656 2_656
N3 Zn1 N4 C74 -166.6(3) no 2_656 2_656 2_656
N4 Zn1 N3 C56 -165.2(3) no 2_656 2_656 2_656
N4 Zn1 N3 C58 -11.8(3) no 2_656 2_656 2_656
N4 Zn1 N4 C72 -126.9(3) no . 2_656 2_656
N4 Zn1 N4 C74 74.7(4) no . 2_656 2_656
N4 Zn1 N4 C72 -126.9(3) no 2_656 . .
N4 Zn1 N4 C74 74.7(4) no 2_656 . .
N5 Zn2 N6 C39 6.9(3) no . . .
N5 Zn2 N6 C42 175.0(3) no . . .
N6 Zn2 N5 C33 171.6(3) no . . .
N6 Zn2 N5 C37 1.8(3) no . . .
N5 Zn2 N7 C27 -69.2(4) no . . .
N5 Zn2 N7 C29 124.2(3) no . . .
N7 Zn2 N5 C33 -66.9(4) no . . .
N7 Zn2 N5 C37 123.3(3) no . . .
N5 Zn2 N8 C20 41.2(3) no . . .
N5 Zn2 N8 C24 -123.4(3) no . . .
N8 Zn2 N5 C33 46.9(4) no . . .
N8 Zn2 N5 C37 -122.9(3) no . . .
N6 Zn2 N7 C27 44.5(4) no . . .
N6 Zn2 N7 C29 -122.0(3) no . . .
N7 Zn2 N6 C39 -125.6(3) no . . .
N7 Zn2 N6 C42 42.6(4) no . . .
N6 Zn2 N8 C20 -67.7(3) no . . .
N6 Zn2 N8 C24 127.8(3) no . . .
N8 Zn2 N6 C39 124.7(3) no . . .
N8 Zn2 N6 C42 -67.2(3) no . . .
N7 Zn2 N8 C20 173.6(3) no . . .
N7 Zn2 N8 C24 9.0(3) no . . .
N8 Zn2 N7 C27 169.7(3) no . . .
N8 Zn2 N7 C29 3.1(3) no . . .
Zn1 N3 C56 C55 -21.8(6) no . . .
Zn1 N3 C56 C57 156.7(3) no . . .
Zn1 N3 C58 C59 -157.3(2) no . . .
Zn1 N3 C58 C61 22.9(5) no . . .
C56 N3 C58 C59 0.1(5) no . . .
C56 N3 C58 C61 -179.8(4) no . . .
C58 N3 C56 C55 -178.5(4) no . . .
C58 N3 C56 C57 -0.0(5) no . . .
Zn1 N4 C72 C61 19.1(6) no . . .
Zn1 N4 C72 C76 -160.6(3) no . . .
Zn1 N4 C74 C73 -19.9(6) no . . .
Zn1 N4 C74 C75 160.2(3) no . . .
C72 N4 C74 C73 178.6(4) no . . .
C72 N4 C74 C75 -1.3(5) no . . .
C74 N4 C72 C61 -179.2(4) no . . .
C74 N4 C72 C76 1.0(5) no . . .
Zn2 N5 C33 C32 8.0(6) no . . .
Zn2 N5 C33 C34 -171.3(3) no . . .
Zn2 N5 C37 C35 172.2(2) no . . .
Zn2 N5 C37 C38 -8.0(6) no . . .
C33 N5 C37 C35 0.7(5) no . . .
C33 N5 C37 C38 -179.5(4) no . . .
C37 N5 C33 C32 179.2(4) no . . .
C37 N5 C33 C34 -0.0(5) no . . .
Zn2 N6 C39 C38 -10.1(6) no . . .
Zn2 N6 C39 C40 170.4(2) no . . .
Zn2 N6 C42 C41 -170.1(3) no . . .
Zn2 N6 C42 C43 10.1(6) no . . .
C39 N6 C42 C41 -0.3(5) no . . .
C39 N6 C42 C43 179.8(4) no . . .
C42 N6 C39 C38 180.0(4) no . . .
C42 N6 C39 C40 0.5(5) no . . .
Zn2 N7 C27 C26 12.0(6) no . . .
Zn2 N7 C27 C28 -167.9(3) no . . .
Zn2 N7 C29 C25 -12.0(5) no . . .
Zn2 N7 C29 C30 168.7(2) no . . .
C27 N7 C29 C25 179.2(4) no . . .
C27 N7 C29 C30 -0.0(4) no . . .
C29 N7 C27 C26 -179.7(3) no . . .
C29 N7 C27 C28 0.4(5) no . . .
Zn2 N8 C20 C19 12.4(6) no . . .
Zn2 N8 C20 C21 -167.1(3) no . . .
Zn2 N8 C24 C22 166.9(2) no . . .
Zn2 N8 C24 C25 -13.7(6) no . . .
C20 N8 C24 C22 -0.1(5) no . . .
C20 N8 C24 C25 179.3(4) no . . .
C24 N8 C20 C19 179.0(4) no . . .
C24 N8 C20 C21 -0.5(5) no . . .
C9 C12 C13 C14 -122.5(4) no . . .
C9 C12 C13 C17 58.8(5) no . . .
C10 C12 C13 C14 -2.9(6) no . . .
C10 C12 C13 C17 178.4(4) no . . .
C11 C12 C13 C14 117.6(4) no . . .
C11 C12 C13 C17 -61.1(5) no . . .
C12 C13 C14 C15 -174.2(4) no . . .
C12 C13 C17 C18 173.5(4) no . . .
C14 C13 C17 C18 -5.2(6) no . . .
C17 C13 C14 C15 4.5(6) no . . .
C13 C14 C15 C16 -0.3(6) no . . .
C14 C15 C16 C18 -3.3(6) no . . .
C14 C15 C16 C25 173.2(4) no . . .
C15 C16 C18 C17 2.6(6) no . . .
C15 C16 C25 C24 -90.8(5) no . . .
C15 C16 C25 C29 87.4(5) no . . .
C18 C16 C25 C24 85.5(5) no . . .
C18 C16 C25 C29 -96.3(5) no . . .
C25 C16 C18 C17 -173.8(3) no . . .
C13 C17 C18 C16 1.8(6) no . . .
N8 C20 C21 C22 0.8(5) no . . .
C19 C20 C21 C22 -178.6(4) no . . .
C20 C21 C22 C23 178.5(4) no . . .
C20 C21 C22 C24 -0.8(5) no . . .
C21 C22 C24 N8 0.6(5) no . . .
C21 C22 C24 C25 -178.7(4) no . . .
C23 C22 C24 N8 -178.6(5) no . . .
C23 C22 C24 C25 2.1(8) no . . .
N8 C24 C25 C16 -177.6(4) no . . .
N8 C24 C25 C29 4.4(7) no . . .
C22 C24 C25 C16 1.6(6) no . . .
C22 C24 C25 C29 -176.4(4) no . . .
C16 C25 C29 N7 -168.4(4) no . . .
C16 C25 C29 C30 10.7(6) no . . .
C24 C25 C29 N7 9.6(7) no . . .
C24 C25 C29 C30 -171.3(4) no . . .
N7 C27 C28 C30 -0.5(5) no . . .
C26 C27 C28 C30 179.6(4) no . . .
C27 C28 C30 C29 0.5(5) no . . .
C27 C28 C30 C31 176.6(4) no . . .
N7 C29 C30 C28 -0.3(4) no . . .
N7 C29 C30 C31 -176.1(4) no . . .
C25 C29 C30 C28 -179.5(4) no . . .
C25 C29 C30 C31 4.7(7) no . . .
N5 C33 C34 C35 -0.7(5) no . . .
C32 C33 C34 C35 -179.9(4) no . . .
C33 C34 C35 C36 179.5(4) no . . .
C33 C34 C35 C37 1.2(5) no . . .
C34 C35 C37 N5 -1.2(5) no . . .
C34 C35 C37 C38 179.0(4) no . . .
C36 C35 C37 N5 -179.3(5) no . . .
C36 C35 C37 C38 0.9(8) no . . .
N5 C37 C38 C39 6.5(7) no . . .
N5 C37 C38 C45 -173.4(4) no . . .
C35 C37 C38 C39 -173.8(4) no . . .
C35 C37 C38 C45 6.3(7) no . . .
C37 C38 C39 N6 3.2(7) no . . .
C37 C38 C39 C40 -177.4(4) no . . .
C37 C38 C45 C46 -86.6(5) no . . .
C37 C38 C45 C47 94.8(4) no . . .
C39 C38 C45 C46 93.5(4) no . . .
C39 C38 C45 C47 -85.1(5) no . . .
C45 C38 C39 N6 -176.9(4) no . . .
C45 C38 C39 C40 2.5(6) no . . .
N6 C39 C40 C41 -0.4(5) no . . .
N6 C39 C40 C44 179.4(4) no . . .
C38 C39 C40 C41 -179.9(4) no . . .
C38 C39 C40 C44 -0.1(8) no . . .
C39 C40 C41 C42 0.2(5) no . . .
C44 C40 C41 C42 -179.6(4) no . . .
C40 C41 C42 N6 0.1(5) no . . .
C40 C41 C42 C43 179.9(4) no . . .
C38 C45 C46 C49 -176.0(4) no . . .
C38 C45 C47 C48 175.4(3) no . . .
C46 C45 C47 C48 -3.3(6) no . . .
C47 C45 C46 C49 2.7(6) no . . .
C45 C46 C49 C50 -0.1(6) no . . .
C45 C47 C48 C50 1.3(6) no . . .
C47 C48 C50 C49 1.4(6) no . . .
C47 C48 C50 C51 -176.7(4) no . . .
C46 C49 C50 C48 -2.0(6) no . . .
C46 C49 C50 C51 176.0(4) no . . .
C48 C50 C51 C52 63.4(5) no . . .
C48 C50 C51 C53 -177.2(4) no . . .
C48 C50 C51 C54 -56.1(5) no . . .
C49 C50 C51 C52 -114.5(4) no . . .
C49 C50 C51 C53 4.9(6) no . . .
C49 C50 C51 C54 126.0(4) no . . .
N3 C56 C57 C59 -0.1(5) no . . .
C55 C56 C57 C59 178.3(4) no . . .
C56 C57 C59 C58 0.1(5) no . . .
C56 C57 C59 C60 -176.3(4) no . . .
N3 C58 C59 C57 -0.1(5) no . . .
N3 C58 C59 C60 175.8(4) no . . .
N3 C58 C61 C62 167.2(4) no . . .
N3 C58 C61 C72 -12.7(7) no . . .
C59 C58 C61 C62 -12.6(7) no . . .
C59 C58 C61 C72 167.5(4) no . . .
C61 C58 C59 C57 179.7(4) no . . .
C61 C58 C59 C60 -4.3(8) no . . .
C58 C61 C62 C63 -66.4(5) no . . .
C58 C61 C62 C65 116.4(4) no . . .
C58 C61 C72 N4 -10.1(7) no . . .
C58 C61 C72 C76 169.6(4) no . . .
C62 C61 C72 N4 170.0(4) no . . .
C62 C61 C72 C76 -10.3(6) no . . .
C72 C61 C62 C63 113.4(4) no . . .
C72 C61 C62 C65 -63.7(5) no . . .
C61 C62 C63 C64 -176.2(3) no . . .
C61 C62 C65 C66 176.6(3) no . . .
C63 C62 C65 C66 -0.6(6) no . . .
C65 C62 C63 C64 1.0(6) no . . .
C62 C63 C64 C67 -0.0(6) no . . .
C63 C64 C67 C66 -1.3(6) no . . .
C63 C64 C67 C68 173.7(4) no . . .
C62 C65 C66 C67 -0.7(7) no . . .
C65 C66 C67 C64 1.7(6) no . . .
C65 C66 C67 C68 -173.4(4) no . . .
C64 C67 C68 C69 27.7(5) no . . .
C64 C67 C68 C70 -91.5(5) no . . .
C64 C67 C68 C71 149.2(4) no . . .
C66 C67 C68 C69 -157.5(4) no . . .
C66 C67 C68 C70 83.3(5) no . . .
C66 C67 C68 C71 -36.1(5) no . . .
N4 C72 C76 C75 -0.4(5) no . . .
N4 C72 C76 C77 175.6(4) no . . .
C61 C72 C76 C75 179.9(4) no . . .
C61 C72 C76 C77 -4.2(8) no . . .
N4 C74 C75 C76 1.1(6) no . . .
C73 C74 C75 C76 -178.8(5) no . . .
C74 C75 C76 C72 -0.4(5) no . . .
C74 C75 C76 C77 -176.8(4) no . . .
